data_1514566
loop_
_publ_author_name
'Za\"im, Amir'
'Favera, Natalia Dalla'
'Gu\'en\'ee, Laure'
'Nozary, Homayoun'
'Hoang, Thi Nhu Y.'
'Eliseeva, Svetlana V.'
'Petoud, St\'ephane'
'Piguet, Claude'

_publ_section_title
;
 Lanthanide hexafluoroacetylacetonates vs. nitrates for the controlled
 loading of luminescent polynuclear single-stranded oligomers
;
_journal_issue 3
_journal_name_full 'Chemical Science'
_journal_page_first 1125
_journal_paper_doi 10.1039/c2sc21982d
_journal_volume 4
_journal_year 2013
_chemical_formula_moiety '(C108 H74 Eu3 F54 N13 O20), 5.5(C2 H3 N)'
_chemical_formula_sum 'C119 H90.5 Eu3 F54 N18.5 O20'
_chemical_formula_weight 3581.48
_chemical_name_systematic
;
?
;
_space_group_IT_number 2
_symmetry_cell_setting triclinic
_symmetry_space_group_name_Hall '-P 1'
_symmetry_space_group_name_H-M 'P -1'
_atom_sites_solution_hydrogens geom
_atom_sites_solution_primary direct
_atom_sites_solution_secondary difmap
_audit_creation_method SHELXL-97
_cell_angle_alpha 95.2886(19)
_cell_angle_beta 96.6780(19)
_cell_angle_gamma 114.691(2)
_cell_formula_units_Z 2
_cell_length_a 17.6614(4)
_cell_length_b 19.7308(4)
_cell_length_c 23.4654(5)
_cell_measurement_reflns_used 23637
_cell_measurement_temperature 180(2)
_cell_measurement_theta_max 73.2983
_cell_measurement_theta_min 2.7926
_cell_volume 7288.8(3)
_computing_cell_refinement
;
CrysAlisPro, Agilent Technologies,
Version 1.171.34.49 (release 20-01-2011 CrysAlis171 .NET)
(compiled Jan 20 2011,15:58:25)
;
_computing_data_collection
;
CrysAlisPro, Agilent Technologies,
Version 1.171.34.49 (release 20-01-2011 CrysAlis171 .NET)
(compiled Jan 20 2011,15:58:25)
;
_computing_data_reduction
;
CrysAlisPro, Agilent Technologies,
Version 1.171.34.49 (release 20-01-2011 CrysAlis171 .NET)
(compiled Jan 20 2011,15:58:25)
;
_computing_molecular_graphics 'Ortep 3'
_computing_publication_material ShelX_ACTA
_computing_structure_refinement 'SHELXL-97 (Sheldrick, 1997)'
_computing_structure_solution 'SHELXS-97 (Sheldrick, 1990)'
_diffrn_ambient_temperature 180(2)
_diffrn_detector_area_resol_mean 10.4679
_diffrn_measured_fraction_theta_full 0.999
_diffrn_measured_fraction_theta_max 0.973
_diffrn_measurement_device_type 'SuperNova, Dual, Cu at zero, Atlas'
_diffrn_measurement_method '\w scans'
_diffrn_radiation_monochromator mirror
_diffrn_radiation_source 'SuperNova (Cu) X-ray Source'
_diffrn_radiation_type CuK\a
_diffrn_radiation_wavelength 1.54184
_diffrn_reflns_av_R_equivalents 0.0398
_diffrn_reflns_av_sigmaI/netI 0.0559
_diffrn_reflns_limit_h_max 21
_diffrn_reflns_limit_h_min -16
_diffrn_reflns_limit_k_max 20
_diffrn_reflns_limit_k_min -24
_diffrn_reflns_limit_l_max 26
_diffrn_reflns_limit_l_min -29
_diffrn_reflns_number 53489
_diffrn_reflns_theta_full 66.97
_diffrn_reflns_theta_max 73.46
_diffrn_reflns_theta_min 2.79
_exptl_absorpt_coefficient_mu 10.343
_exptl_absorpt_correction_T_max 0.506
_exptl_absorpt_correction_T_min 0.204
_exptl_absorpt_correction_type analytical
_exptl_absorpt_process_details
;
CrysAlisPro, Agilent Technologies,
Version 1.171.34.49 (release 20-01-2011 CrysAlis171 .NET)
(compiled Jan 20 2011,15:58:25)
Analytical numeric absorption correction using a multifaceted crystal
model based on expressions derived by R.C. Clark & J.S. Reid.
(Clark, R. C. & Reid, J. S. (1995). Acta Cryst. A51, 887-897)
;
_exptl_crystal_colour yellow
_exptl_crystal_density_diffrn 1.632
_exptl_crystal_density_method 'not measured'
_exptl_crystal_description prism
_exptl_crystal_F_000 3538
_exptl_crystal_size_max 0.3420
_exptl_crystal_size_mid 0.2203
_exptl_crystal_size_min 0.1365
_refine_diff_density_max 1.328
_refine_diff_density_min -1.342
_refine_diff_density_rms 0.098
_refine_ls_extinction_method none
_refine_ls_goodness_of_fit_ref 1.046
_refine_ls_hydrogen_treatment constr
_refine_ls_matrix_type full
_refine_ls_number_parameters 1894
_refine_ls_number_reflns 28544
_refine_ls_number_restraints 2
_refine_ls_restrained_S_all 1.046
_refine_ls_R_factor_all 0.0715
_refine_ls_R_factor_gt 0.0567
_refine_ls_shift/su_max 0.005
_refine_ls_shift/su_mean 0.000
_refine_ls_structure_factor_coef Fsqd
_refine_ls_weighting_details 'calc w=1/[\s^2^(Fo^2^)+(0.0876P)^2^+6.2643P] where P=(Fo^2^+2Fc^2^)/3'
_refine_ls_weighting_scheme calc
_refine_ls_wR_factor_gt 0.1455
_refine_ls_wR_factor_ref 0.1585
_reflns_number_gt 23163
_reflns_number_total 28544
_reflns_threshold_expression >2sigma(I)
_cod_data_source_file c2sc21982d.txt
_cod_data_source_block 4
_cod_original_cell_volume 7288.7(3)
_cod_original_formula_sum 'C119 H90.50 Eu3 F54 N18.50 O20'
_cod_database_code 1514566

loop_
_symmetry_equiv_pos_as_xyz
'x, y, z'
'-x, -y, -z'

loop_
_atom_site_label
_atom_site_type_symbol
_atom_site_fract_x
_atom_site_fract_y
_atom_site_fract_z
_atom_site_U_iso_or_equiv
_atom_site_adp_type
_atom_site_occupancy
_atom_site_symmetry_multiplicity
_atom_site_calc_flag
_atom_site_refinement_flags
_atom_site_disorder_assembly
_atom_site_disorder_group
Eu1 Eu 0.040250(18) 0.565756(15) 0.784601(11) 0.03212(7) Uani 1 1 d . . .
Eu2 Eu 0.639675(18) 0.867993(16) 0.884127(12) 0.03361(8) Uani 1 1 d . . .
Eu3 Eu -0.349656(19) 0.775485(17) 0.395670(13) 0.03709(8) Uani 1 1 d . . .
F1 F 0.0990(5) 0.6060(5) 0.5863(2) 0.137(3) Uani 1 1 d . . .
F2 F 0.2255(6) 0.6830(4) 0.6015(2) 0.161(4) Uani 1 1 d . . .
F3 F 0.1904(5) 0.5703(4) 0.6100(3) 0.120(2) Uani 1 1 d . . .
F4 F 0.3040(7) 0.8537(3) 0.7740(3) 0.196(5) Uani 1 1 d . . .
F5 F 0.2490(4) 0.8276(3) 0.8487(3) 0.113(2) Uani 1 1 d . . .
F6 F 0.3484(4) 0.8051(4) 0.8327(3) 0.145(3) Uani 1 1 d . . .
F7 F -0.2603(4) 0.5363(6) 0.7412(4) 0.158(4) Uani 1 1 d . . .
F8 F -0.3121(4) 0.4777(6) 0.8080(5) 0.169(4) Uani 1 1 d . . .
F9 F -0.2279(6) 0.5902(6) 0.8254(5) 0.185(4) Uani 1 1 d . . .
F10 F -0.1461(6) 0.2933(3) 0.8099(3) 0.142(3) Uani 1 1 d . . .
F11 F -0.1926(4) 0.3205(3) 0.8830(3) 0.117(2) Uani 1 1 d . . .
F12 F -0.0633(5) 0.3466(5) 0.8877(4) 0.161(4) Uani 1 1 d . . .
F14A F -0.0017(10) 0.8385(8) 0.7993(6) 0.1170(17) Uiso 0.493(6) 1 d P A 3
F15A F 0.0977(10) 0.8380(9) 0.7529(6) 0.1170(17) Uiso 0.493(6) 1 d P A 3
F13A F -0.0314(10) 0.7707(8) 0.7173(7) 0.1170(17) Uiso 0.493(6) 1 d P A 3
F13B F -0.0612(10) 0.7700(8) 0.7439(6) 0.1170(17) Uiso 0.507(6) 1 d P A 4
F14B F 0.0579(10) 0.8592(8) 0.7852(6) 0.1170(17) Uiso 0.507(6) 1 d P A 4
F15B F 0.0434(9) 0.7899(8) 0.7053(6) 0.1170(17) Uiso 0.507(6) 1 d P A 4
F16 F -0.0132(4) 0.6887(6) 0.9741(3) 0.159(4) Uani 1 1 d . . .
F17 F 0.0820(9) 0.7892(6) 0.9718(3) 0.217(5) Uani 1 1 d . . .
F18 F 0.1067(5) 0.6981(6) 0.9860(2) 0.154(4) Uani 1 1 d . . .
F19 F 0.3354(4) 0.6375(3) 0.8186(3) 0.115(2) Uani 1 1 d . . .
F20 F 0.3759(4) 0.6049(3) 0.7450(2) 0.1032(18) Uani 1 1 d . . .
F21 F 0.4327(4) 0.6033(3) 0.8277(3) 0.118(2) Uani 1 1 d . . .
F22 F 0.4275(4) 0.8340(4) 0.6684(3) 0.134(3) Uani 1 1 d . . .
F23 F 0.5449(6) 0.8385(4) 0.6558(2) 0.131(3) Uani 1 1 d . . .
F24 F 0.5411(4) 0.9331(3) 0.6975(2) 0.0989(17) Uani 1 1 d . . .
F25 F 0.6388(7) 0.6762(7) 0.7190(4) 0.263(8) Uani 1 1 d . . .
F26 F 0.7038(11) 0.7728(7) 0.6996(3) 0.250(8) Uani 1 1 d . . .
F27 F 0.7604(7) 0.7129(8) 0.7242(3) 0.211(6) Uani 1 1 d . . .
F28B F 0.8196(11) 0.7303(10) 0.9622(8) 0.1231(19) Uiso 0.462(8) 1 d P B 6
F29B F 0.9009(10) 0.8402(10) 0.9611(7) 0.1231(19) Uiso 0.538(8) 1 d P B 5
F30B F 0.8644(9) 0.7261(8) 0.9230(6) 0.1231(19) Uiso 0.538(8) 1 d P B 5
F31 F 0.8319(5) 1.0677(4) 1.0640(5) 0.191(5) Uani 1 1 d . . .
F32 F 0.9026(4) 1.0208(4) 1.0267(3) 0.121(2) Uani 1 1 d . . .
F33 F 0.8665(4) 0.9909(5) 1.1041(3) 0.134(3) Uani 1 1 d . . .
F34 F 0.5640(6) 0.6875(4) 1.0175(3) 0.139(3) Uani 1 1 d . . .
F35 F 0.5326(4) 0.7585(4) 1.0697(3) 0.1074(19) Uani 1 1 d . . .
F36 F 0.6470(4) 0.7512(5) 1.0957(4) 0.164(4) Uani 1 1 d . . .
F37 F -0.0849(5) 0.9238(8) 0.5351(4) 0.211(6) Uani 1 1 d . . .
F38 F -0.1392(7) 0.8427(5) 0.5821(6) 0.254(8) Uani 1 1 d . . .
F39 F -0.1241(4) 0.9517(4) 0.6060(3) 0.137(3) Uani 1 1 d . . .
F40 F -0.4234(7) 0.9748(6) 0.4869(3) 0.177(5) Uani 1 1 d . . .
F41 F -0.4741(6) 0.8982(6) 0.5371(5) 0.193(5) Uani 1 1 d . . .
F42 F -0.3695(6) 0.9872(6) 0.5727(3) 0.194(5) Uani 1 1 d . . .
F43 F -0.1445(3) 0.6682(4) 0.4386(3) 0.1073(19) Uani 1 1 d . . .
F44 F -0.1455(6) 0.6511(8) 0.3507(3) 0.240(7) Uani 1 1 d . . .
F45 F -0.2092(5) 0.5634(4) 0.3932(5) 0.171(4) Uani 1 1 d . . .
F46 F -0.4879(4) 0.5338(3) 0.2297(2) 0.1068(19) Uani 1 1 d . . .
F47 F -0.5604(3) 0.5251(3) 0.2982(3) 0.0982(17) Uani 1 1 d . . .
F48 F -0.4867(3) 0.4642(2) 0.2937(2) 0.0805(12) Uani 1 1 d . . .
F49 F -0.1954(5) 1.0611(4) 0.3975(8) 0.280(9) Uani 1 1 d . . .
F50 F -0.1140(8) 1.0372(5) 0.4454(4) 0.212(6) Uani 1 1 d . . .
F51 F -0.0880(6) 1.0648(4) 0.3696(5) 0.189(4) Uani 1 1 d . . .
F52 F -0.2591(6) 0.7625(6) 0.2036(3) 0.177(4) Uani 1 1 d . . .
F53 F -0.1759(8) 0.8684(5) 0.2031(4) 0.203(5) Uani 1 1 d . . .
F54 F -0.1442(7) 0.7949(7) 0.2476(3) 0.201(5) Uani 1 1 d . . .
O1 O 0.7688(2) 0.9452(2) 0.85166(17) 0.0454(8) Uani 1 1 d . . .
O1H O 0.1089(2) 0.5867(2) 0.70064(16) 0.0445(8) Uani 1 1 d . . .
O2 O -0.4329(3) 0.8136(2) 0.32780(16) 0.0463(8) Uani 1 1 d . . .
O2H O 0.1761(2) 0.6805(2) 0.80632(15) 0.0452(8) Uani 1 1 d . . .
O3H O -0.0384(3) 0.4585(2) 0.82886(17) 0.0482(9) Uani 1 1 d . . .
O4H O -0.1029(3) 0.5561(2) 0.79197(17) 0.0491(9) Uani 1 1 d . . .
O5H O 0.0462(3) 0.6312(3) 0.87627(16) 0.0526(10) Uani 1 1 d . . .
O6H O 0.0259(3) 0.6769(2) 0.76290(18) 0.0516(10) Uani 1 1 d . . .
O7H O 0.5135(3) 0.7542(2) 0.85168(16) 0.0454(8) Uani 1 1 d . . .
O8H O 0.5711(2) 0.8805(2) 0.79156(15) 0.0423(8) Uani 1 1 d . . .
O9H O 0.6619(3) 0.7946(2) 0.80408(17) 0.0488(9) Uani 1 1 d . . .
O10H O 0.7356(3) 0.8179(2) 0.91890(18) 0.0512(10) Uani 1 1 d . . .
O11H O 0.7361(3) 0.9543(2) 0.97112(16) 0.0483(9) Uani 1 1 d . . .
O12H O 0.6022(3) 0.8127(2) 0.97003(16) 0.0494(9) Uani 1 1 d . . .
O13H O -0.2485(3) 0.8244(2) 0.48407(18) 0.0550(10) Uani 1 1 d . . .
O14H O -0.3902(3) 0.8536(2) 0.45949(18) 0.0540(10) Uani 1 1 d . . .
O15H O -0.2595(2) 0.7115(2) 0.39560(17) 0.0455(8) Uani 1 1 d . . .
O16H O -0.4250(2) 0.6560(2) 0.33105(16) 0.0443(8) Uani 1 1 d . . .
O17H O -0.2537(3) 0.9074(2) 0.3972(2) 0.0587(11) Uani 1 1 d . . .
O18H O -0.2829(3) 0.7914(2) 0.30961(17) 0.0502(9) Uani 1 1 d . . .
N1 N 0.0464(3) 0.4395(2) 0.74274(17) 0.0352(8) Uani 1 1 d . . .
N2 N 0.1448(3) 0.5311(2) 0.84256(17) 0.0363(8) Uani 1 1 d . . .
N3 N 0.2151(3) 0.4604(3) 0.8582(2) 0.0463(10) Uani 1 1 d . . .
N4 N 0.5311(3) 0.9132(2) 0.91391(17) 0.0363(8) Uani 1 1 d . . .
N5 N 0.4707(3) 0.9932(2) 0.91851(17) 0.0357(8) Uani 1 1 d . . .
N6 N 0.6691(3) 1.0073(2) 0.87903(16) 0.0350(8) Uani 1 1 d . . .
N7 N 0.8855(3) 1.0550(3) 0.8828(2) 0.0451(10) Uani 1 1 d . . .
N8 N -0.0623(3) 0.4909(2) 0.69150(17) 0.0373(8) Uani 1 1 d . . .
N9 N -0.0916(3) 0.4118(3) 0.60849(18) 0.0411(9) Uani 1 1 d . . .
N10 N -0.4092(3) 0.6739(3) 0.46212(19) 0.0410(9) Uani 1 1 d . . .
N11 N -0.5110(3) 0.5974(3) 0.5058(2) 0.0440(10) Uani 1 1 d . . .
N12 N -0.5119(3) 0.7163(3) 0.39747(18) 0.0411(9) Uani 1 1 d . . .
N13 N -0.5303(4) 0.8604(3) 0.3299(2) 0.0532(12) Uani 1 1 d . . .
C1 C 0.0871(3) 0.4107(3) 0.7776(2) 0.0377(10) Uani 1 1 d . . .
C1H C 0.1639(4) 0.6418(3) 0.6847(2) 0.0494(13) Uani 1 1 d . . .
C2 C 0.0669(4) 0.3337(3) 0.7716(2) 0.0467(12) Uani 1 1 d . . .
H2 H 0.0969 0.3146 0.7967 0.056 Uiso 1 1 calc R . .
C2H C 0.2167(4) 0.7110(3) 0.7162(2) 0.0495(13) Uani 1 1 d . . .
H2H H 0.2526 0.7497 0.6974 0.059 Uiso 1 1 calc R . .
C3 C 0.0012(4) 0.2860(3) 0.7273(3) 0.0497(13) Uani 1 1 d . . .
H3 H -0.0150 0.2332 0.7223 0.060 Uiso 1 1 calc R . .
C3H C 0.2179(3) 0.7247(3) 0.7755(2) 0.0439(11) Uani 1 1 d . . .
C4 C -0.0407(4) 0.3150(3) 0.6908(3) 0.0467(12) Uani 1 1 d . . .
H4 H -0.0854 0.2827 0.6604 0.056 Uiso 1 1 calc R . .
C4H C 0.1703(5) 0.6274(4) 0.6207(3) 0.072(2) Uani 1 1 d . . .
C5 C -0.0160(4) 0.3925(3) 0.6994(2) 0.0418(11) Uani 1 1 d . . .
C5H C 0.2783(5) 0.8041(4) 0.8075(3) 0.0631(17) Uani 1 1 d . . .
C6 C 0.1510(3) 0.4673(3) 0.8257(2) 0.0402(11) Uani 1 1 d . . .
C6H C -0.1127(4) 0.4216(4) 0.8351(3) 0.0559(15) Uani 1 1 d . . .
C7 C 0.2085(3) 0.5673(3) 0.8911(2) 0.0409(11) Uani 1 1 d . . .
C7H C -0.1797(5) 0.4412(5) 0.8233(4) 0.073(2) Uani 1 1 d . . .
H7H H -0.2347 0.4076 0.8285 0.088 Uiso 1 1 calc R . .
C8 C 0.2301(3) 0.6346(3) 0.9275(2) 0.0411(11) Uani 1 1 d . . .
H8 H 0.2011 0.6649 0.9202 0.049 Uiso 1 1 calc R . .
C8H C -0.1672(4) 0.5088(4) 0.8041(3) 0.0606(16) Uani 1 1 d . . .
C9 C 0.2952(3) 0.6566(3) 0.9747(2) 0.0464(12) Uani 1 1 d . . .
C9H C -0.2437(6) 0.5278(8) 0.7951(5) 0.103(3) Uani 1 1 d . . .
C10 C 0.3392(4) 0.6119(4) 0.9833(3) 0.0597(16) Uani 1 1 d . . .
H10 H 0.3841 0.6281 1.0154 0.072 Uiso 1 1 calc R . .
C10H C -0.1314(6) 0.3450(5) 0.8541(4) 0.083(2) Uani 1 1 d . . .
C11 C 0.3198(4) 0.5453(4) 0.9468(3) 0.0587(15) Uani 1 1 d . . .
H11 H 0.3507 0.5163 0.9524 0.070 Uiso 1 1 calc R . .
C11H C 0.0455(4) 0.6942(5) 0.8906(3) 0.066(2) Uani 1 1 d . . .
C12 C 0.2522(4) 0.5238(3) 0.9015(2) 0.0472(12) Uani 1 1 d . . .
C12H C 0.0375(5) 0.7446(4) 0.8551(4) 0.075(2) Uani 1 1 d . . .
H12 H 0.0382 0.7902 0.8730 0.091 Uiso 1 1 calc R . .
C13 C 0.3192(4) 0.7282(4) 1.0164(2) 0.0509(13) Uani 1 1 d . . .
H13A H 0.2683 0.7257 1.0316 0.061 Uiso 1 1 calc R . .
H13B H 0.3608 0.7309 1.0497 0.061 Uiso 1 1 calc R . .
C13H C 0.0285(5) 0.7315(4) 0.7949(3) 0.0659(19) Uani 1 1 d . A .
C14 C 0.3563(3) 0.7995(3) 0.9900(2) 0.0423(11) Uani 1 1 d . . .
C14H C 0.0239(8) 0.7952(5) 0.7626(5) 0.108(4) Uani 1 1 d . . .
C15 C 0.4263(3) 0.8145(3) 0.9627(2) 0.0385(10) Uani 1 1 d . . .
H15 H 0.4501 0.7794 0.9589 0.046 Uiso 1 1 calc R . .
C15H C 0.0540(6) 0.7139(7) 0.9562(4) 0.097(4) Uani 1 1 d . . .
C16 C 0.4605(3) 0.8822(3) 0.94099(19) 0.0360(10) Uani 1 1 d . . .
C16H C 0.4674(4) 0.7246(3) 0.8028(2) 0.0444(11) Uani 1 1 d . . .
C17 C 0.4233(3) 0.9328(3) 0.9448(2) 0.0380(10) Uani 1 1 d . . .
C17H C 0.4655(4) 0.7576(3) 0.7532(3) 0.0497(13) Uani 1 1 d . . .
H17 H 0.4281 0.7274 0.7188 0.060 Uiso 1 1 calc R . .
C18 C 0.3532(4) 0.9188(3) 0.9712(2) 0.0460(12) Uani 1 1 d . . .
H18 H 0.3283 0.9531 0.9735 0.055 Uiso 1 1 calc R . .
C18H C 0.5162(4) 0.8325(3) 0.7525(2) 0.0454(12) Uani 1 1 d . . .
C19 C 0.3216(4) 0.8525(4) 0.9938(2) 0.0475(13) Uani 1 1 d . . .
H19 H 0.2742 0.8417 1.0129 0.057 Uiso 1 1 calc R . .
C19H C 0.5047(5) 0.8615(4) 0.6951(3) 0.0703(19) Uani 1 1 d . . .
C20 C 0.5348(3) 0.9784(3) 0.90141(19) 0.0330(9) Uani 1 1 d . . .
C20H C 0.4033(4) 0.6414(4) 0.7990(3) 0.0575(15) Uani 1 1 d . . .
C21 C 0.6061(3) 1.0297(3) 0.8767(2) 0.0355(10) Uani 1 1 d . . .
C21H C 0.7133(4) 0.7680(3) 0.7973(3) 0.0538(14) Uani 1 1 d . . .
C22 C 0.6136(4) 1.0937(3) 0.8543(2) 0.0438(11) Uani 1 1 d . . .
H22 H 0.5678 1.1073 0.8510 0.053 Uiso 1 1 calc R . .
C22H C 0.7741(5) 0.7664(5) 0.8389(3) 0.078(2) Uani 1 1 d . . .
H22A H 0.8131 0.7484 0.8276 0.094 Uiso 1 1 calc R . .
C23 C 0.6887(4) 1.1385(3) 0.8366(3) 0.0491(13) Uani 1 1 d . . .
H23 H 0.6945 1.1827 0.8207 0.059 Uiso 1 1 calc R . .
C23H C 0.7791(5) 0.7906(4) 0.8965(3) 0.0629(17) Uani 1 1 d . B .
C24 C 0.7549(4) 1.1181(3) 0.8423(2) 0.0452(12) Uani 1 1 d . . .
H24 H 0.8077 1.1488 0.8319 0.054 Uiso 1 1 calc R . .
C24H C 0.8474(9) 0.7851(8) 0.9429(6) 0.116(4) Uani 1 1 d . . .
C25 C 0.7420(3) 1.0519(3) 0.8636(2) 0.0379(10) Uani 1 1 d . . .
C25H C 0.7056(6) 0.7335(5) 0.7347(4) 0.075(2) Uani 1 1 d . . .
C26 C 0.8019(4) 1.0151(3) 0.8665(2) 0.0420(11) Uani 1 1 d . . .
C26H C 0.7575(4) 0.9405(4) 1.0202(2) 0.0508(14) Uani 1 1 d . . .
C27 C 0.9287(4) 1.1353(4) 0.9102(3) 0.0571(15) Uani 1 1 d . . .
H27A H 0.9607 1.1392 0.9489 0.069 Uiso 1 1 calc R . .
H27B H 0.8856 1.1539 0.9161 0.069 Uiso 1 1 calc R . .
C27H C 0.7184(4) 0.8792(4) 1.0467(2) 0.0568(16) Uani 1 1 d . . .
H27 H 0.7429 0.8771 1.0844 0.068 Uiso 1 1 calc R . .
C28 C 0.9883(5) 1.1846(5) 0.8743(4) 0.080(2) Uani 1 1 d . . .
H28A H 1.0148 1.2371 0.8940 0.119 Uiso 1 1 calc R . .
H28B H 0.9568 1.1815 0.8361 0.119 Uiso 1 1 calc R . .
H28C H 1.0321 1.1674 0.8693 0.119 Uiso 1 1 calc R . .
C28H C 0.6427(4) 0.8196(4) 1.0185(3) 0.0532(14) Uani 1 1 d . . .
C29 C 0.9373(4) 1.0125(4) 0.8826(3) 0.0592(16) Uani 1 1 d . . .
H29A H 0.9097 0.9667 0.9005 0.071 Uiso 1 1 calc R . .
H29B H 0.9933 1.0441 0.9069 0.071 Uiso 1 1 calc R . .
C29H C 0.6001(6) 0.7547(5) 1.0516(3) 0.073(2) Uani 1 1 d . . .
C30 C 0.9499(5) 0.9893(5) 0.8233(4) 0.076(2) Uani 1 1 d . . .
H30A H 0.9887 0.9655 0.8265 0.114 Uiso 1 1 calc R . .
H30B H 0.9738 1.0339 0.8041 0.114 Uiso 1 1 calc R . .
H30C H 0.8953 0.9533 0.8003 0.114 Uiso 1 1 calc R . .
C30H C 0.8396(5) 1.0061(5) 1.0543(3) 0.072(2) Uani 1 1 d . . .
C31 C -0.0577(3) 0.4301(3) 0.6659(2) 0.0359(10) Uani 1 1 d . . .
C31H C -0.2305(5) 0.8763(4) 0.5249(3) 0.0597(16) Uani 1 1 d . . .
C32 C -0.1011(3) 0.5151(3) 0.6471(2) 0.0369(10) Uani 1 1 d . . .
C32H C -0.2761(5) 0.9167(4) 0.5378(3) 0.0648(18) Uani 1 1 d . . .
H32 H -0.2540 0.9565 0.5699 0.078 Uiso 1 1 calc R . .
C33 C -0.1207(3) 0.5760(3) 0.6497(2) 0.0406(11) Uani 1 1 d . . .
H33 H -0.1093 0.6086 0.6852 0.049 Uiso 1 1 calc R . .
C33H C -0.3527(5) 0.8999(4) 0.5048(3) 0.0587(16) Uani 1 1 d . . .
C34 C -0.1577(4) 0.5880(3) 0.5984(2) 0.0440(11) Uani 1 1 d . . .
C34H C -0.4026(6) 0.9439(5) 0.5250(3) 0.073(2) Uani 1 1 d . . .
C35 C -0.1759(4) 0.5380(3) 0.5465(2) 0.0460(12) Uani 1 1 d . . .
H35 H -0.2016 0.5471 0.5120 0.055 Uiso 1 1 calc R . .
C35H C -0.1455(6) 0.8977(6) 0.5650(4) 0.085(3) Uani 1 1 d . . .
C36 C -0.1581(4) 0.4766(3) 0.5438(2) 0.0462(12) Uani 1 1 d . . .
H36 H -0.1716 0.4427 0.5086 0.055 Uiso 1 1 calc R . .
C36H C -0.4129(4) 0.5982(3) 0.3226(2) 0.0441(11) Uani 1 1 d . . .
C37 C -0.1187(3) 0.4665(3) 0.5957(2) 0.0386(10) Uani 1 1 d . . .
C37H C -0.3409(4) 0.5890(4) 0.3423(3) 0.0587(16) Uani 1 1 d . . .
H37 H -0.3408 0.5411 0.3331 0.070 Uiso 1 1 calc R . .
C38 C -0.1763(4) 0.6567(3) 0.5966(3) 0.0504(13) Uani 1 1 d . . .
H38A H -0.1618 0.6849 0.6365 0.060 Uiso 1 1 calc R . .
H38B H -0.1393 0.6904 0.5725 0.060 Uiso 1 1 calc R . .
C38H C -0.2696(4) 0.6476(4) 0.3747(3) 0.0499(13) Uani 1 1 d . . .
C39 C -0.2676(4) 0.6374(3) 0.5725(2) 0.0445(12) Uani 1 1 d . . .
C39H C -0.1903(5) 0.6336(5) 0.3873(3) 0.0668(19) Uani 1 1 d . . .
C40 C -0.2876(4) 0.6679(3) 0.5253(2) 0.0427(11) Uani 1 1 d . . .
H40 H -0.2447 0.6996 0.5062 0.051 Uiso 1 1 calc R . .
C40H C -0.4873(5) 0.5295(4) 0.2847(3) 0.0588(15) Uani 1 1 d . . .
C41 C -0.3723(3) 0.6507(3) 0.5067(2) 0.0392(11) Uani 1 1 d . . .
C41H C -0.2029(5) 0.9440(4) 0.3674(3) 0.0656(17) Uani 1 1 d . . .
C42 C -0.4350(4) 0.6029(3) 0.5346(2) 0.0426(11) Uani 1 1 d . . .
C42H C -0.1853(6) 0.9179(5) 0.3163(4) 0.079(2) Uani 1 1 d . . .
H42 H -0.1438 0.9523 0.2977 0.095 Uiso 1 1 calc R . .
C43 C -0.4164(4) 0.5722(4) 0.5822(2) 0.0502(13) Uani 1 1 d . . .
H43 H -0.4595 0.5405 0.6012 0.060 Uiso 1 1 calc R . .
C43H C -0.2271(5) 0.8423(4) 0.2916(3) 0.0621(17) Uani 1 1 d . . .
C44 C -0.3321(4) 0.5902(4) 0.6005(2) 0.0505(13) Uani 1 1 d . . .
H44 H -0.3171 0.5702 0.6329 0.061 Uiso 1 1 calc R . .
C44H C -0.1995(7) 0.8175(6) 0.2367(4) 0.085(2) Uani 1 1 d . . .
C45 C -0.4921(3) 0.6405(3) 0.4629(2) 0.0399(10) Uani 1 1 d . . .
C45H C -0.1518(8) 1.0289(5) 0.3929(5) 0.101(3) Uani 1 1 d . . .
C46 C -0.5509(3) 0.6540(3) 0.4206(2) 0.0421(11) Uani 1 1 d . . .
C47 C -0.6364(4) 0.6061(4) 0.4013(3) 0.0538(14) Uani 1 1 d . . .
H47 H -0.6629 0.5606 0.4167 0.065 Uiso 1 1 calc R . .
C48 C -0.6817(4) 0.6257(4) 0.3595(3) 0.0627(16) Uani 1 1 d . . .
H48 H -0.7395 0.5930 0.3447 0.075 Uiso 1 1 calc R . .
C49 C -0.6428(4) 0.6929(4) 0.3393(3) 0.0554(15) Uani 1 1 d . . .
H49 H -0.6736 0.7087 0.3118 0.066 Uiso 1 1 calc R . .
C50 C -0.5577(4) 0.7372(3) 0.3599(2) 0.0438(12) Uani 1 1 d . . .
C51 C -0.5037(4) 0.8079(3) 0.3383(2) 0.0468(12) Uani 1 1 d . . .
C52 C -0.4785(5) 0.9241(4) 0.3031(3) 0.0681(19) Uani 1 1 d . . .
H52A H -0.5152 0.9445 0.2832 0.082 Uiso 1 1 calc R . .
H52B H -0.4530 0.9060 0.2733 0.082 Uiso 1 1 calc R . .
C53 C -0.4083(6) 0.9873(5) 0.3467(4) 0.084(2) Uani 1 1 d . . .
H53A H -0.4330 1.0123 0.3716 0.126 Uiso 1 1 calc R . .
H53B H -0.3697 1.0242 0.3259 0.126 Uiso 1 1 calc R . .
H53C H -0.3770 0.9661 0.3707 0.126 Uiso 1 1 calc R . .
C54 C -0.5981(5) 0.8676(4) 0.3581(3) 0.0647(18) Uani 1 1 d . . .
H54A H -0.5743 0.9174 0.3832 0.078 Uiso 1 1 calc R . .
H54B H -0.6177 0.8283 0.3833 0.078 Uiso 1 1 calc R . .
C55 C -0.6735(6) 0.8602(6) 0.3153(4) 0.087(3) Uani 1 1 d . . .
H55A H -0.7148 0.8675 0.3365 0.130 Uiso 1 1 calc R . .
H55B H -0.6999 0.8098 0.2919 0.130 Uiso 1 1 calc R . .
H55C H -0.6547 0.8984 0.2897 0.130 Uiso 1 1 calc R . .
C56 C 0.2501(5) 0.4051(4) 0.8507(3) 0.0635(17) Uani 1 1 d . . .
H56A H 0.3124 0.4317 0.8551 0.076 Uiso 1 1 calc R . .
H56B H 0.2278 0.3753 0.8112 0.076 Uiso 1 1 calc R . .
C57 C 0.2264(8) 0.3536(6) 0.8949(5) 0.109(4) Uani 1 1 d . . .
H57A H 0.2475 0.3834 0.9339 0.163 Uiso 1 1 calc R . .
H57B H 0.2514 0.3179 0.8905 0.163 Uiso 1 1 calc R . .
H57C H 0.1647 0.3257 0.8894 0.163 Uiso 1 1 calc R . .
C58 C 0.4494(3) 1.0565(3) 0.9116(2) 0.0407(11) Uani 1 1 d . . .
H58A H 0.5019 1.1033 0.9139 0.049 Uiso 1 1 calc R . .
H58B H 0.4204 1.0639 0.9437 0.049 Uiso 1 1 calc R . .
C59 C 0.3923(4) 1.0424(4) 0.8539(3) 0.0548(15) Uani 1 1 d . . .
H59A H 0.3390 0.9977 0.8525 0.082 Uiso 1 1 calc R . .
H59B H 0.4204 1.0341 0.8221 0.082 Uiso 1 1 calc R . .
H59C H 0.3808 1.0864 0.8499 0.082 Uiso 1 1 calc R . .
C60 C -0.0827(4) 0.3603(4) 0.5627(3) 0.0553(15) Uani 1 1 d . . .
H60A H -0.1304 0.3441 0.5300 0.066 Uiso 1 1 calc R . .
H60B H -0.0851 0.3147 0.5784 0.066 Uiso 1 1 calc R . .
C61 C -0.0013(5) 0.3976(6) 0.5409(3) 0.080(3) Uani 1 1 d . . .
H61A H 0.0461 0.4105 0.5727 0.121 Uiso 1 1 calc R . .
H61B H 0.0021 0.4437 0.5266 0.121 Uiso 1 1 calc R . .
H61C H 0.0015 0.3631 0.5093 0.121 Uiso 1 1 calc R . .
C62 C -0.5911(4) 0.5627(4) 0.5285(3) 0.0587(16) Uani 1 1 d . . .
H62A H -0.5931 0.5185 0.5464 0.070 Uiso 1 1 calc R . .
H62B H -0.6393 0.5446 0.4960 0.070 Uiso 1 1 calc R . .
C63 C -0.5993(7) 0.6175(6) 0.5725(5) 0.115(4) Uani 1 1 d . . .
H63A H -0.5457 0.6447 0.5996 0.172 Uiso 1 1 calc R . .
H63B H -0.6442 0.5903 0.5940 0.172 Uiso 1 1 calc R . .
H63C H -0.6133 0.6536 0.5529 0.172 Uiso 1 1 calc R . .
N1S N 0.1363(7) -0.0923(6) 0.2769(5) 0.125(3) Uani 1 1 d . . .
C2S C 0.1869(6) -0.0339(7) 0.2839(4) 0.085(2) Uani 1 1 d . . .
C3S C 0.2498(7) 0.0431(7) 0.2922(4) 0.121(5) Uani 1 1 d . . .
H3SA H 0.2768 0.0590 0.3331 0.181 Uiso 1 1 calc R . .
H3SB H 0.2230 0.0756 0.2812 0.181 Uiso 1 1 calc R . .
H3SC H 0.2926 0.0471 0.2679 0.181 Uiso 1 1 calc R . .
N4SA N 0.3240(10) 0.7416(9) 0.4774(7) 0.127(3) Uiso 0.727(14) 1 d P C 1
C5SA C 0.3109(15) 0.7827(14) 0.5025(10) 0.127(3) Uiso 0.727(14) 1 d P C 1
C6SA C 0.2902(14) 0.8366(12) 0.5349(9) 0.127(3) Uiso 0.727(14) 1 d P C 1
H6SA H 0.2660 0.8602 0.5079 0.191 Uiso 0.727(14) 1 calc PR C 1
H6SB H 0.3417 0.8755 0.5595 0.191 Uiso 0.727(14) 1 calc PR C 1
H6SC H 0.2491 0.8107 0.5594 0.191 Uiso 0.727(14) 1 calc PR C 1
C5SB C 0.285(4) 0.797(3) 0.490(3) 0.127(3) Uiso 0.273(14) 1 d P C 2
N4SB N 0.265(3) 0.767(2) 0.4359(19) 0.127(3) Uiso 0.273(14) 1 d P C 2
C6SB C 0.242(4) 0.831(3) 0.532(2) 0.127(3) Uiso 0.273(14) 1 d P C 2
H6SD H 0.1809 0.7990 0.5254 0.191 Uiso 0.273(14) 1 calc PR C 2
H6SE H 0.2520 0.8823 0.5246 0.191 Uiso 0.273(14) 1 calc PR C 2
H6SF H 0.2658 0.8340 0.5726 0.191 Uiso 0.273(14) 1 calc PR C 2
N7S N 1.1077(11) 0.8332(9) 0.4250(7) 0.181(6) Uiso 1 1 d . . .
C8S C 1.0429(11) 0.8413(9) 0.4237(7) 0.140(5) Uiso 1 1 d . . .
C9S C 0.9782(12) 0.8646(11) 0.4112(8) 0.190(8) Uiso 1 1 d . . .
H9SA H 0.9297 0.8238 0.3854 0.285 Uiso 1 1 calc R . .
H9SB H 0.9993 0.9095 0.3921 0.285 Uiso 1 1 calc R . .
H9SC H 0.9605 0.8767 0.4473 0.285 Uiso 1 1 calc R . .
N10S N 0.4193(8) 0.7627(7) 0.1892(4) 0.138(5) Uani 1 1 d . . .
C11S C 0.4569(6) 0.7302(5) 0.1926(3) 0.0706(19) Uani 1 1 d . . .
C12S C 0.5063(7) 0.6886(6) 0.1991(4) 0.096(3) Uani 1 1 d . . .
H12A H 0.5016 0.6599 0.1614 0.144 Uiso 1 1 calc R . .
H12B H 0.4855 0.6536 0.2268 0.144 Uiso 1 1 calc R . .
H12C H 0.5657 0.7237 0.2134 0.144 Uiso 1 1 calc R . .
N13S N 0.5210(11) 0.5396(10) 0.0872(7) 0.184(6) Uiso 1 1 d . . .
C14S C 0.4648(12) 0.4847(11) 0.0851(7) 0.148(5) Uiso 1 1 d . . .
C15S C 0.4008(12) 0.4108(11) 0.0896(8) 0.184(7) Uiso 1 1 d . . .
H15A H 0.4186 0.3722 0.0758 0.276 Uiso 1 1 calc R . .
H15B H 0.3472 0.4019 0.0658 0.276 Uiso 1 1 calc R . .
H15C H 0.3934 0.4083 0.1302 0.276 Uiso 1 1 calc R . .
C191 C 0.862(2) 0.525(2) 0.9777(15) 0.152(11) Uiso 0.50 1 d PD . .
N15 N 0.911(2) 0.508(2) 0.9924(17) 0.226(16) Uiso 0.50 1 d PD . .
C192 C 0.7973(19) 0.5416(18) 0.9558(14) 0.151(11) Uiso 0.50 1 d PD . .
H19A H 0.8113 0.5666 0.9217 0.227 Uiso 0.50 1 calc PR . .
H19B H 0.7893 0.5752 0.9855 0.227 Uiso 0.50 1 calc PR . .
H19C H 0.7451 0.4948 0.9445 0.227 Uiso 0.50 1 calc PR . .
F30A F 0.9192(10) 0.7974(9) 0.9205(7) 0.1231(19) Uiso 0.462(8) 1 d P B 6
F29A F 0.8828(11) 0.8511(10) 0.9858(8) 0.1231(19) Uiso 0.462(8) 1 d P B 6
F28A F 0.8071(9) 0.7532(8) 0.9898(6) 0.1231(19) Uiso 0.538(8) 1 d P B 5

loop_
_atom_site_aniso_label
_atom_site_aniso_U_11
_atom_site_aniso_U_22
_atom_site_aniso_U_33
_atom_site_aniso_U_23
_atom_site_aniso_U_13
_atom_site_aniso_U_12
Eu1 0.03491(15) 0.03399(13) 0.02873(13) 0.00218(10) 0.00096(10) 0.01784(11)
Eu2 0.03560(15) 0.03902(14) 0.03337(14) 0.00453(10) 0.00489(10) 0.02355(12)
Eu3 0.03801(16) 0.04030(15) 0.03881(15) 0.00698(11) 0.00619(11) 0.02253(12)
F1 0.132(5) 0.232(9) 0.039(2) 0.003(3) 0.001(3) 0.078(6)
F2 0.232(8) 0.097(4) 0.076(3) 0.003(3) 0.084(5) -0.017(5)
F3 0.160(6) 0.122(5) 0.093(4) -0.008(3) 0.054(4) 0.072(5)
F4 0.311(12) 0.059(3) 0.078(4) 0.001(3) -0.008(5) -0.042(5)
F5 0.088(4) 0.072(3) 0.141(5) -0.049(3) 0.027(3) 0.009(3)
F6 0.065(3) 0.164(6) 0.156(6) -0.092(5) -0.048(4) 0.041(4)
F7 0.098(5) 0.286(11) 0.143(6) 0.085(7) 0.023(4) 0.124(7)
F8 0.070(4) 0.227(10) 0.261(10) 0.125(8) 0.071(5) 0.085(5)
F9 0.147(7) 0.196(9) 0.260(11) -0.026(8) 0.025(7) 0.136(8)
F10 0.229(9) 0.062(3) 0.142(5) 0.029(3) 0.115(6) 0.047(4)
F11 0.137(5) 0.089(4) 0.140(5) 0.051(3) 0.093(4) 0.039(4)
F12 0.141(6) 0.138(6) 0.239(10) 0.132(7) 0.059(6) 0.066(5)
F16 0.090(4) 0.324(13) 0.083(4) 0.031(5) 0.037(3) 0.101(6)
F17 0.358(16) 0.169(9) 0.096(5) -0.060(6) 0.024(7) 0.108(10)
F18 0.148(6) 0.325(11) 0.045(2) -0.034(4) -0.020(3) 0.177(7)
F19 0.084(4) 0.077(3) 0.181(6) 0.030(4) 0.075(4) 0.017(3)
F20 0.133(5) 0.059(3) 0.073(3) -0.006(2) 0.009(3) 0.005(3)
F21 0.130(5) 0.053(3) 0.148(5) 0.031(3) -0.032(4) 0.027(3)
F22 0.083(4) 0.158(6) 0.115(4) 0.075(4) -0.041(3) 0.011(4)
F23 0.211(8) 0.141(6) 0.070(3) 0.040(3) 0.055(4) 0.092(6)
F24 0.139(5) 0.069(3) 0.076(3) 0.028(2) -0.017(3) 0.038(3)
F25 0.197(10) 0.239(12) 0.167(8) -0.140(9) 0.088(7) -0.066(9)
F26 0.58(3) 0.231(11) 0.071(4) 0.041(6) 0.107(8) 0.285(16)
F27 0.230(10) 0.376(16) 0.105(5) -0.072(7) 0.003(6) 0.235(12)
F31 0.120(5) 0.121(5) 0.290(11) -0.110(7) -0.114(7) 0.077(5)
F32 0.068(3) 0.151(6) 0.098(4) 0.004(4) 0.008(3) 0.007(3)
F33 0.082(4) 0.182(7) 0.082(4) 0.019(4) -0.038(3) 0.018(4)
F34 0.225(9) 0.087(4) 0.118(5) 0.048(4) 0.059(5) 0.068(5)
F35 0.091(4) 0.136(5) 0.117(4) 0.066(4) 0.046(3) 0.054(4)
F36 0.089(4) 0.211(8) 0.174(7) 0.144(6) -0.014(4) 0.033(5)
F37 0.081(5) 0.384(18) 0.135(7) -0.044(9) -0.021(5) 0.097(8)
F38 0.243(11) 0.102(5) 0.328(14) -0.006(7) -0.218(11) 0.065(6)
F39 0.112(5) 0.149(6) 0.118(5) -0.068(5) -0.055(4) 0.062(5)
F40 0.339(12) 0.256(10) 0.105(4) 0.076(5) 0.092(6) 0.270(11)
F41 0.171(8) 0.172(8) 0.307(13) 0.045(9) 0.145(9) 0.114(7)
F42 0.223(10) 0.267(11) 0.136(6) -0.110(7) -0.053(6) 0.199(10)
F43 0.078(3) 0.154(5) 0.114(4) 0.008(4) -0.010(3) 0.082(4)
F44 0.189(8) 0.59(2) 0.140(6) 0.189(10) 0.114(6) 0.307(12)
F45 0.107(5) 0.104(5) 0.303(12) -0.002(6) -0.061(6) 0.076(4)
F46 0.146(5) 0.081(3) 0.052(2) 0.000(2) -0.015(3) 0.021(3)
F47 0.047(2) 0.082(3) 0.147(5) -0.020(3) -0.009(3) 0.024(2)
F48 0.085(3) 0.048(2) 0.102(3) 0.004(2) 0.005(3) 0.027(2)
F49 0.107(6) 0.065(4) 0.61(3) -0.097(8) -0.053(10) 0.039(4)
F50 0.258(13) 0.097(5) 0.149(8) -0.024(5) -0.025(8) -0.028(6)
F51 0.186(9) 0.080(4) 0.228(10) 0.002(5) 0.084(8) -0.021(5)
F52 0.151(7) 0.259(11) 0.086(4) -0.039(6) 0.046(5) 0.063(7)
F53 0.365(15) 0.164(8) 0.150(7) 0.080(6) 0.179(9) 0.136(9)
F54 0.227(10) 0.379(16) 0.112(5) 0.002(7) 0.042(6) 0.245(12)
O1 0.043(2) 0.049(2) 0.052(2) 0.0042(16) 0.0129(16) 0.0270(17)
O1H 0.047(2) 0.0388(18) 0.0428(19) 0.0025(15) 0.0113(16) 0.0134(16)
O2 0.047(2) 0.056(2) 0.045(2) 0.0164(17) 0.0070(16) 0.0303(19)
O2H 0.046(2) 0.046(2) 0.0340(17) 0.0012(15) -0.0052(15) 0.0149(17)
O3H 0.047(2) 0.045(2) 0.051(2) 0.0066(16) 0.0121(17) 0.0178(17)
O4H 0.043(2) 0.059(2) 0.048(2) 0.0019(17) 0.0027(17) 0.0275(19)
O5H 0.052(2) 0.068(3) 0.0375(19) -0.0103(18) 0.0011(16) 0.031(2)
O6H 0.058(2) 0.0399(19) 0.057(2) 0.0000(17) -0.0070(19) 0.0264(18)
O7H 0.049(2) 0.0448(19) 0.0401(19) 0.0033(15) 0.0039(16) 0.0195(17)
O8H 0.045(2) 0.0442(19) 0.0374(18) 0.0043(15) -0.0022(15) 0.0214(16)
O9H 0.047(2) 0.052(2) 0.053(2) -0.0023(17) 0.0085(17) 0.0301(19)
O10H 0.054(2) 0.067(3) 0.054(2) 0.0125(19) 0.0083(18) 0.047(2)
O11H 0.053(2) 0.054(2) 0.043(2) 0.0014(16) -0.0026(17) 0.0335(19)
O12H 0.051(2) 0.066(2) 0.0391(19) 0.0161(17) 0.0055(16) 0.032(2)
O13H 0.061(3) 0.058(2) 0.051(2) 0.0028(19) 0.0006(19) 0.035(2)
O14H 0.056(3) 0.060(2) 0.053(2) 0.0034(19) 0.0102(19) 0.033(2)
O15H 0.040(2) 0.053(2) 0.051(2) 0.0080(17) 0.0075(16) 0.0277(17)
O16H 0.046(2) 0.050(2) 0.0434(19) 0.0048(16) 0.0040(16) 0.0282(17)
O17H 0.068(3) 0.046(2) 0.061(3) 0.0093(19) 0.015(2) 0.022(2)
O18H 0.058(2) 0.055(2) 0.046(2) 0.0111(17) 0.0136(18) 0.031(2)
N1 0.035(2) 0.037(2) 0.0354(19) 0.0064(16) 0.0039(16) 0.0183(17)
N2 0.035(2) 0.042(2) 0.0332(19) 0.0084(16) 0.0002(16) 0.0183(18)
N3 0.046(3) 0.051(3) 0.047(2) 0.011(2) 0.002(2) 0.027(2)
N4 0.038(2) 0.040(2) 0.0340(19) 0.0022(16) 0.0027(16) 0.0213(18)
N5 0.035(2) 0.043(2) 0.0345(19) -0.0010(16) 0.0016(16) 0.0244(18)
N6 0.035(2) 0.042(2) 0.0304(18) 0.0025(16) 0.0026(15) 0.0215(18)
N7 0.033(2) 0.053(3) 0.051(2) 0.006(2) 0.0071(19) 0.020(2)
N8 0.038(2) 0.043(2) 0.0308(19) 0.0058(16) 0.0022(16) 0.0189(18)
N9 0.043(2) 0.044(2) 0.035(2) -0.0009(17) 0.0011(17) 0.0209(19)
N10 0.041(2) 0.048(2) 0.043(2) 0.0115(18) 0.0061(18) 0.027(2)
N11 0.044(2) 0.055(3) 0.046(2) 0.016(2) 0.0144(19) 0.030(2)
N12 0.046(2) 0.050(2) 0.039(2) 0.0076(18) 0.0061(18) 0.033(2)
N13 0.071(3) 0.060(3) 0.047(3) 0.012(2) 0.007(2) 0.046(3)
C1 0.038(3) 0.041(2) 0.037(2) 0.0071(19) 0.006(2) 0.019(2)
C1H 0.053(3) 0.050(3) 0.040(3) 0.004(2) 0.007(2) 0.018(3)
C2 0.057(3) 0.043(3) 0.049(3) 0.009(2) 0.010(2) 0.029(3)
C2H 0.050(3) 0.046(3) 0.042(3) 0.004(2) 0.008(2) 0.012(2)
C3 0.061(4) 0.036(3) 0.055(3) 0.006(2) 0.011(3) 0.025(3)
C3H 0.040(3) 0.045(3) 0.041(3) 0.006(2) 0.000(2) 0.015(2)
C4 0.051(3) 0.039(3) 0.050(3) 0.000(2) 0.008(2) 0.021(2)
C4H 0.075(5) 0.063(4) 0.058(4) -0.002(3) 0.025(4) 0.009(4)
C5 0.044(3) 0.042(3) 0.043(3) 0.004(2) 0.007(2) 0.023(2)
C5H 0.065(4) 0.053(3) 0.047(3) 0.001(3) -0.004(3) 0.008(3)
C6 0.039(3) 0.044(3) 0.040(3) 0.013(2) 0.005(2) 0.020(2)
C6H 0.051(4) 0.055(3) 0.062(4) 0.007(3) 0.023(3) 0.020(3)
C7 0.040(3) 0.045(3) 0.036(2) 0.013(2) 0.002(2) 0.016(2)
C7H 0.047(4) 0.076(5) 0.090(5) 0.019(4) 0.024(4) 0.016(3)
C8 0.038(3) 0.046(3) 0.037(2) 0.010(2) 0.003(2) 0.016(2)
C8H 0.042(3) 0.078(4) 0.064(4) -0.002(3) 0.006(3) 0.031(3)
C9 0.039(3) 0.054(3) 0.033(2) 0.010(2) -0.001(2) 0.009(2)
C9H 0.066(6) 0.161(11) 0.109(8) 0.031(7) 0.029(5) 0.069(7)
C10 0.048(3) 0.073(4) 0.048(3) 0.016(3) -0.013(3) 0.021(3)
C10H 0.090(6) 0.074(5) 0.087(6) 0.032(4) 0.044(5) 0.025(5)
C11 0.047(3) 0.068(4) 0.062(4) 0.016(3) -0.006(3) 0.030(3)
C11H 0.044(3) 0.087(5) 0.061(4) -0.025(4) -0.003(3) 0.033(3)
C12 0.042(3) 0.055(3) 0.046(3) 0.016(2) 0.001(2) 0.023(3)
C12H 0.074(5) 0.069(4) 0.087(5) -0.026(4) -0.016(4) 0.050(4)
C13 0.048(3) 0.063(3) 0.034(2) 0.009(2) 0.003(2) 0.017(3)
C13H 0.058(4) 0.056(4) 0.082(5) -0.008(3) -0.016(3) 0.034(3)
C14 0.036(3) 0.052(3) 0.029(2) 0.001(2) 0.0012(19) 0.012(2)
C14H 0.129(9) 0.053(4) 0.138(9) -0.022(5) -0.059(7) 0.065(5)
C15 0.036(3) 0.047(3) 0.031(2) -0.0010(19) -0.0014(18) 0.020(2)
C15H 0.073(5) 0.150(9) 0.073(5) -0.046(6) -0.002(4) 0.070(6)
C16 0.034(2) 0.047(3) 0.027(2) -0.0008(19) 0.0000(18) 0.021(2)
C16H 0.042(3) 0.046(3) 0.049(3) 0.006(2) 0.011(2) 0.022(2)
C17 0.035(3) 0.049(3) 0.031(2) -0.0044(19) -0.0005(18) 0.023(2)
C17H 0.046(3) 0.051(3) 0.044(3) 0.003(2) 0.000(2) 0.016(3)
C18 0.041(3) 0.061(3) 0.040(3) -0.002(2) 0.005(2) 0.029(3)
C18H 0.044(3) 0.050(3) 0.045(3) 0.007(2) 0.003(2) 0.023(2)
C19 0.038(3) 0.065(3) 0.037(3) -0.001(2) 0.006(2) 0.021(3)
C19H 0.085(5) 0.062(4) 0.052(4) 0.015(3) -0.006(3) 0.024(4)
C20 0.030(2) 0.040(2) 0.032(2) 0.0013(18) 0.0004(17) 0.0194(19)
C20H 0.057(4) 0.049(3) 0.061(4) 0.005(3) 0.007(3) 0.019(3)
C21 0.035(2) 0.041(2) 0.033(2) -0.0010(18) -0.0004(18) 0.021(2)
C21H 0.059(4) 0.049(3) 0.060(4) -0.002(3) 0.019(3) 0.030(3)
C22 0.045(3) 0.050(3) 0.045(3) 0.009(2) 0.005(2) 0.031(2)
C22H 0.082(5) 0.110(6) 0.075(5) -0.003(4) 0.014(4) 0.077(5)
C23 0.051(3) 0.047(3) 0.052(3) 0.012(2) 0.007(3) 0.024(3)
C23H 0.062(4) 0.072(4) 0.075(4) 0.009(3) 0.011(3) 0.049(4)
C24 0.041(3) 0.044(3) 0.049(3) 0.010(2) 0.010(2) 0.016(2)
C24H 0.120(9) 0.135(10) 0.157(11) 0.027(8) 0.034(8) 0.113(9)
C25 0.033(2) 0.045(3) 0.038(2) 0.004(2) 0.0035(19) 0.020(2)
C25H 0.085(6) 0.082(5) 0.064(4) -0.014(4) 0.012(4) 0.049(5)
C26 0.044(3) 0.056(3) 0.038(2) 0.010(2) 0.015(2) 0.030(3)
C26H 0.048(3) 0.072(4) 0.042(3) -0.005(3) -0.002(2) 0.041(3)
C27 0.038(3) 0.065(4) 0.058(3) -0.008(3) 0.000(3) 0.019(3)
C27H 0.059(4) 0.090(5) 0.038(3) 0.013(3) 0.001(3) 0.048(4)
C28 0.051(4) 0.065(4) 0.109(6) 0.007(4) 0.025(4) 0.010(3)
C28H 0.054(4) 0.075(4) 0.050(3) 0.019(3) 0.011(3) 0.045(3)
C29 0.044(3) 0.069(4) 0.072(4) 0.006(3) 0.005(3) 0.034(3)
C29H 0.086(5) 0.092(6) 0.058(4) 0.035(4) 0.014(4) 0.052(5)
C30 0.061(4) 0.094(6) 0.090(5) 0.001(4) 0.017(4) 0.052(4)
C30H 0.054(4) 0.097(6) 0.063(4) -0.006(4) -0.011(3) 0.040(4)
C31 0.033(2) 0.035(2) 0.037(2) -0.0002(18) 0.0013(19) 0.0149(19)
C31H 0.062(4) 0.070(4) 0.048(3) 0.002(3) -0.001(3) 0.034(3)
C32 0.027(2) 0.040(2) 0.036(2) -0.0011(19) -0.0012(18) 0.0098(19)
C32H 0.082(5) 0.065(4) 0.046(3) -0.009(3) 0.004(3) 0.036(4)
C33 0.037(3) 0.047(3) 0.035(2) 0.001(2) -0.0030(19) 0.020(2)
C33H 0.077(5) 0.062(4) 0.044(3) 0.006(3) 0.015(3) 0.035(3)
C34 0.041(3) 0.053(3) 0.040(3) 0.003(2) -0.003(2) 0.026(2)
C34H 0.103(6) 0.092(5) 0.051(4) 0.004(4) 0.023(4) 0.067(5)
C35 0.041(3) 0.060(3) 0.037(3) 0.005(2) 0.000(2) 0.024(3)
C35H 0.072(6) 0.087(6) 0.086(6) -0.018(5) -0.018(4) 0.039(5)
C36 0.048(3) 0.059(3) 0.033(2) -0.001(2) 0.002(2) 0.029(3)
C36H 0.047(3) 0.048(3) 0.044(3) 0.008(2) 0.009(2) 0.027(2)
C37 0.036(3) 0.046(3) 0.035(2) 0.002(2) 0.0014(19) 0.021(2)
C37H 0.060(4) 0.050(3) 0.076(4) 0.000(3) 0.002(3) 0.038(3)
C38 0.055(3) 0.052(3) 0.046(3) 0.006(2) -0.009(2) 0.030(3)
C38H 0.050(3) 0.063(4) 0.052(3) 0.017(3) 0.014(3) 0.036(3)
C39 0.051(3) 0.048(3) 0.038(3) 0.002(2) -0.002(2) 0.029(3)
C39H 0.065(4) 0.087(5) 0.068(4) 0.004(4) 0.003(3) 0.057(4)
C40 0.046(3) 0.051(3) 0.037(2) 0.006(2) 0.002(2) 0.028(2)
C40H 0.065(4) 0.057(4) 0.053(3) 0.002(3) 0.005(3) 0.028(3)
C41 0.047(3) 0.049(3) 0.029(2) 0.0069(19) 0.004(2) 0.030(2)
C41H 0.070(5) 0.055(4) 0.066(4) 0.014(3) 0.012(3) 0.022(3)
C42 0.054(3) 0.049(3) 0.038(2) 0.011(2) 0.011(2) 0.033(3)
C42H 0.088(6) 0.068(5) 0.081(5) 0.022(4) 0.039(4) 0.025(4)
C43 0.063(4) 0.059(3) 0.042(3) 0.018(2) 0.015(3) 0.036(3)
C43H 0.068(4) 0.080(5) 0.053(3) 0.022(3) 0.020(3) 0.041(4)
C44 0.068(4) 0.063(3) 0.036(3) 0.014(2) 0.008(2) 0.042(3)
C44H 0.084(6) 0.112(7) 0.061(5) 0.017(5) 0.029(4) 0.040(6)
C45 0.039(3) 0.044(3) 0.045(3) 0.012(2) 0.009(2) 0.024(2)
C45H 0.116(8) 0.055(5) 0.105(8) 0.013(5) 0.025(6) 0.008(5)
C46 0.039(3) 0.050(3) 0.048(3) 0.009(2) 0.010(2) 0.028(2)
C47 0.044(3) 0.058(3) 0.066(4) 0.018(3) 0.011(3) 0.026(3)
C48 0.039(3) 0.075(4) 0.072(4) 0.017(3) 0.006(3) 0.023(3)
C49 0.043(3) 0.072(4) 0.063(4) 0.018(3) 0.002(3) 0.036(3)
C50 0.047(3) 0.057(3) 0.043(3) 0.010(2) 0.009(2) 0.037(3)
C51 0.057(4) 0.051(3) 0.039(3) 0.008(2) 0.000(2) 0.032(3)
C52 0.090(5) 0.064(4) 0.063(4) 0.022(3) 0.004(4) 0.046(4)
C53 0.086(6) 0.060(4) 0.096(6) 0.011(4) -0.011(5) 0.029(4)
C54 0.084(5) 0.077(4) 0.059(4) 0.009(3) 0.008(3) 0.061(4)
C55 0.104(7) 0.116(7) 0.075(5) 0.014(5) -0.001(5) 0.086(6)
C56 0.054(4) 0.065(4) 0.079(4) 0.011(3) 0.001(3) 0.036(3)
C57 0.130(9) 0.085(6) 0.118(8) 0.016(6) -0.023(7) 0.064(7)
C58 0.042(3) 0.046(3) 0.040(2) -0.003(2) -0.002(2) 0.029(2)
C59 0.054(4) 0.065(4) 0.051(3) 0.005(3) -0.010(3) 0.038(3)
C60 0.073(4) 0.058(3) 0.041(3) -0.011(2) -0.002(3) 0.040(3)
C61 0.067(5) 0.121(7) 0.065(4) -0.020(4) 0.003(4) 0.062(5)
C62 0.050(4) 0.078(4) 0.060(4) 0.027(3) 0.025(3) 0.032(3)
C63 0.124(9) 0.112(8) 0.145(9) 0.027(7) 0.092(8) 0.066(7)
N1S 0.122(8) 0.098(7) 0.138(9) 0.026(6) 0.006(7) 0.034(6)
C2S 0.079(6) 0.109(7) 0.066(5) 0.017(5) 0.013(4) 0.038(6)
C3S 0.102(8) 0.148(11) 0.059(5) 0.017(6) 0.014(5) 0.003(7)
N10S 0.183(11) 0.157(9) 0.112(7) -0.014(7) -0.041(7) 0.133(9)
C11S 0.088(5) 0.076(5) 0.064(4) 0.015(3) 0.002(4) 0.053(4)
C12S 0.130(9) 0.136(9) 0.069(5) 0.029(5) 0.017(5) 0.101(8)

loop_
_atom_type_symbol
_atom_type_description
_atom_type_scat_dispersion_real
_atom_type_scat_dispersion_imag
_atom_type_scat_source
C C 0.0181 0.0091 'International Tables Vol C Tables 4.2.6.8 and 6.1.1.4'
H H 0.0000 0.0000 'International Tables Vol C Tables 4.2.6.8 and 6.1.1.4'
Eu Eu -8.9294 11.1857 'International Tables Vol C Tables 4.2.6.8 and 6.1.1.4'
F F 0.0727 0.0534 'International Tables Vol C Tables 4.2.6.8 and 6.1.1.4'
N N 0.0311 0.0180 'International Tables Vol C Tables 4.2.6.8 and 6.1.1.4'
O O 0.0492 0.0322 'International Tables Vol C Tables 4.2.6.8 and 6.1.1.4'

loop_
_geom_angle_atom_site_label_1
_geom_angle_atom_site_label_2
_geom_angle_atom_site_label_3
_geom_angle
O5H Eu1 O6H 75.31(15)
O5H Eu1 O3H 81.65(15)
O6H Eu1 O3H 135.71(15)
O5H Eu1 O1H 139.94(15)
O6H Eu1 O1H 80.39(14)
O3H Eu1 O1H 136.22(13)
O5H Eu1 O2H 72.50(14)
O6H Eu1 O2H 67.21(14)
O3H Eu1 O2H 139.06(13)
O1H Eu1 O2H 68.86(12)
O5H Eu1 O4H 71.38(14)
O6H Eu1 O4H 67.92(15)
O3H Eu1 O4H 69.05(14)
O1H Eu1 O4H 126.93(14)
O2H Eu1 O4H 127.70(13)
O5H Eu1 N2 82.67(14)
O6H Eu1 N2 139.08(14)
O3H Eu1 N2 72.14(14)
O1H Eu1 N2 96.04(14)
O2H Eu1 N2 73.49(13)
O4H Eu1 N2 135.67(14)
O5H Eu1 N8 141.41(14)
O6H Eu1 N8 89.66(13)
O3H Eu1 N8 85.35(14)
O1H Eu1 N8 68.33(13)
O2H Eu1 N8 133.95(13)
O4H Eu1 N8 70.03(13)
N2 Eu1 N8 127.14(13)
O5H Eu1 N1 138.18(14)
O6H Eu1 N1 146.51(13)
O3H Eu1 N1 65.56(13)
O1H Eu1 N1 71.42(12)
O2H Eu1 N1 116.32(13)
O4H Eu1 N1 115.88(13)
N2 Eu1 N1 63.57(13)
N8 Eu1 N1 63.58(13)
O7H Eu2 O10H 100.52(15)
O7H Eu2 O12H 74.27(14)
O10H Eu2 O12H 69.36(14)
O7H Eu2 O1 140.02(13)
O10H Eu2 O1 76.52(14)
O12H Eu2 O1 136.27(14)
O7H Eu2 O9H 71.04(14)
O10H Eu2 O9H 69.73(14)
O12H Eu2 O9H 118.99(14)
O1 Eu2 O9H 70.67(13)
O7H Eu2 O8H 72.14(13)
O10H Eu2 O8H 138.93(13)
O12H Eu2 O8H 139.44(14)
O1 Eu2 O8H 84.22(13)
O9H Eu2 O8H 69.74(13)
O7H Eu2 O11H 144.02(14)
O10H Eu2 O11H 71.66(14)
O12H Eu2 O11H 70.11(15)
O1 Eu2 O11H 73.81(14)
O9H Eu2 O11H 132.18(13)
O8H Eu2 O11H 136.49(13)
O7H Eu2 N4 80.73(13)
O10H Eu2 N4 143.49(13)
O12H Eu2 N4 76.12(13)
O1 Eu2 N4 125.18(13)
O9H Eu2 N4 141.15(13)
O8H Eu2 N4 76.63(12)
O11H Eu2 N4 85.96(13)
O7H Eu2 N6 130.40(13)
O10H Eu2 N6 129.02(15)
O12H Eu2 N6 121.27(13)
O1 Eu2 N6 63.38(12)
O9H Eu2 N6 119.53(13)
O8H Eu2 N6 68.61(12)
O11H Eu2 N6 68.01(13)
N4 Eu2 N6 61.81(13)
O7H Eu2 C26 154.53(13)
O10H Eu2 C26 87.57(15)
O12H Eu2 C26 130.87(14)
O1 Eu2 C26 19.68(12)
O9H Eu2 C26 89.68(14)
O8H Eu2 C26 85.84(13)
O11H Eu2 C26 61.45(14)
N4 Eu2 C26 106.99(13)
N6 Eu2 C26 45.96(13)
O13H Eu3 O15H 72.05(13)
O13H Eu3 O2 140.61(14)
O15H Eu3 O2 139.76(13)
O13H Eu3 O16H 137.39(13)
O15H Eu3 O16H 71.76(13)
O2 Eu3 O16H 81.96(13)
O13H Eu3 O14H 71.09(14)
O15H Eu3 O14H 141.85(14)
O2 Eu3 O14H 77.74(14)
O16H Eu3 O14H 134.95(14)
O13H Eu3 O18H 112.49(15)
O15H Eu3 O18H 69.69(13)
O2 Eu3 O18H 74.25(13)
O16H Eu3 O18H 74.38(14)
O14H Eu3 O18H 135.08(14)
O13H Eu3 O17H 69.25(16)
O15H Eu3 O17H 104.08(15)
O2 Eu3 O17H 78.48(15)
O16H Eu3 O17H 142.00(14)
O14H Eu3 O17H 71.40(15)
O18H Eu3 O17H 69.11(15)
O13H Eu3 N10 75.92(15)
O15H Eu3 N10 75.90(13)
O2 Eu3 N10 125.77(14)
O16H Eu3 N10 74.11(14)
O14H Eu3 N10 85.97(14)
O18H Eu3 N10 138.95(13)
O17H Eu3 N10 142.97(15)
O13H Eu3 N12 121.06(15)
O15H Eu3 N12 127.44(14)
O2 Eu3 N12 64.20(13)
O16H Eu3 N12 67.91(13)
O14H Eu3 N12 67.06(14)
O18H Eu3 N12 126.43(14)
O17H Eu3 N12 128.45(15)
N10 Eu3 N12 61.79(14)
O13H Eu3 C51 135.19(14)
O15H Eu3 C51 152.76(14)
O2 Eu3 C51 20.14(14)
O16H Eu3 C51 83.09(13)
O14H Eu3 C51 64.80(14)
O18H Eu3 C51 93.96(14)
O17H Eu3 C51 89.19(16)
N10 Eu3 C51 107.60(15)
N12 Eu3 C51 45.98(14)
C26 O1 Eu2 119.7(3)
C1H O1H Eu1 135.4(4)
C51 O2 Eu3 118.6(3)
C3H O2H Eu1 132.7(3)
C6H O3H Eu1 137.9(4)
C8H O4H Eu1 135.3(4)
C11H O5H Eu1 131.7(5)
C13H O6H Eu1 131.5(5)
C16H O7H Eu2 132.9(4)
C18H O8H Eu2 131.4(4)
C21H O9H Eu2 135.2(4)
C23H O10H Eu2 135.6(4)
C26H O11H Eu2 130.3(4)
C28H O12H Eu2 133.4(4)
C31H O13H Eu3 134.6(4)
C33H O14H Eu3 133.2(4)
C38H O15H Eu3 134.3(4)
C36H O16H Eu3 133.5(4)
C41H O17H Eu3 136.9(5)
C43H O18H Eu3 137.3(4)
C1 N1 C5 118.9(4)
C1 N1 Eu1 118.1(3)
C5 N1 Eu1 117.6(3)
C6 N2 C7 104.7(4)
C6 N2 Eu1 120.8(3)
C7 N2 Eu1 134.3(3)
C6 N3 C12 106.1(4)
C6 N3 C56 131.2(5)
C12 N3 C56 122.4(5)
C20 N4 C16 106.0(4)
C20 N4 Eu2 119.9(3)
C16 N4 Eu2 134.1(3)
C20 N5 C17 106.2(4)
C20 N5 C58 131.0(5)
C17 N5 C58 122.8(4)
C25 N6 C21 118.8(4)
C25 N6 Eu2 117.6(3)
C21 N6 Eu2 121.4(3)
C26 N7 C29 117.0(5)
C26 N7 C27 125.2(5)
C29 N7 C27 116.9(5)
C31 N8 C32 105.2(4)
C31 N8 Eu1 119.1(3)
C32 N8 Eu1 130.1(3)
C31 N9 C37 106.1(4)
C31 N9 C60 129.6(5)
C37 N9 C60 122.3(4)
C45 N10 C41 105.5(4)
C45 N10 Eu3 120.1(3)
C41 N10 Eu3 133.7(4)
C45 N11 C42 106.7(5)
C45 N11 C62 129.7(5)
C42 N11 C62 122.5(5)
C50 N12 C46 119.1(5)
C50 N12 Eu3 115.7(4)
C46 N12 Eu3 122.5(3)
C51 N13 C52 118.2(6)
C51 N13 C54 123.2(6)
C52 N13 C54 117.0(5)
N1 C1 C2 122.8(5)
N1 C1 C6 113.8(4)
C2 C1 C6 123.2(5)
O1H C1H C2H 128.9(5)
O1H C1H C4H 113.0(5)
C2H C1H C4H 118.1(6)
C3 C2 C1 117.3(5)
C3 C2 H2 121.4
C1 C2 H2 121.4
C1H C2H C3H 120.2(5)
C1H C2H H2H 119.9
C3H C2H H2H 119.9
C4 C3 C2 120.5(5)
C4 C3 H3 119.8
C2 C3 H3 119.8
O2H C3H C2H 127.9(5)
O2H C3H C5H 115.2(5)
C2H C3H C5H 116.9(5)
C3 C4 C5 118.6(5)
C3 C4 H4 120.7
C5 C4 H4 120.7
F2 C4H F1 107.1(9)
F2 C4H F3 105.5(8)
F1 C4H F3 103.4(7)
F2 C4H C1H 115.7(6)
F1 C4H C1H 112.8(7)
F3 C4H C1H 111.3(7)
N1 C5 C4 121.9(5)
N1 C5 C31 113.7(4)
C4 C5 C31 124.3(5)
F4 C5H F5 110.3(8)
F4 C5H F6 102.7(9)
F5 C5H F6 104.8(6)
F4 C5H C3H 114.0(6)
F5 C5H C3H 113.5(6)
F6 C5H C3H 110.7(6)
N2 C6 N3 113.5(5)
N2 C6 C1 119.5(4)
N3 C6 C1 127.0(5)
O3H C6H C7H 126.8(7)
O3H C6H C10H 114.7(6)
C7H C6H C10H 118.4(7)
C8 C7 C12 120.4(5)
C8 C7 N2 130.3(5)
C12 C7 N2 109.3(5)
C8H C7H C6H 121.0(6)
C8H C7H H7H 119.5
C6H C7H H7H 119.5
C7 C8 C9 118.5(5)
C7 C8 H8 120.8
C9 C8 H8 120.8
O4H C8H C7H 128.4(6)
O4H C8H C9H 114.0(8)
C7H C8H C9H 117.6(8)
C8 C9 C10 119.6(5)
C8 C9 C13 120.3(5)
C10 C9 C13 120.0(5)
F9 C9H F8 107.1(10)
F9 C9H F7 105.6(12)
F8 C9H F7 107.9(10)
F9 C9H C8H 111.2(9)
F8 C9H C8H 114.2(10)
F7 C9H C8H 110.5(8)
C11 C10 C9 122.8(5)
C11 C10 H10 118.6
C9 C10 H10 118.6
F11 C10H F10 108.5(8)
F11 C10H F12 106.4(8)
F10 C10H F12 103.2(9)
F11 C10H C6H 115.2(8)
F10 C10H C6H 111.5(7)
F12 C10H C6H 111.4(8)
C10 C11 C12 115.8(6)
C10 C11 H11 122.1
C12 C11 H11 122.1
O5H C11H C12H 128.9(6)
O5H C11H C15H 112.3(8)
C12H C11H C15H 118.8(7)
C11 C12 C7 122.9(6)
C11 C12 N3 130.8(6)
C7 C12 N3 106.3(5)
C13H C12H C11H 123.2(6)
C13H C12H H12 118.4
C11H C12H H12 118.4
C14 C13 C9 114.2(4)
C14 C13 H13A 108.7
C9 C13 H13A 108.7
C14 C13 H13B 108.7
C9 C13 H13B 108.7
H13A C13 H13B 107.6
O6H C13H C12H 129.3(7)
O6H C13H C14H 114.6(7)
C12H C13H C14H 116.1(7)
C15 C14 C19 119.4(5)
C15 C14 C13 120.2(5)
C19 C14 C13 120.4(5)
F14B C14H F13A 124.3(12)
F14B C14H F15A 60.5(10)
F13A C14H F15A 112.6(15)
F14B C14H F13B 113.4(11)
F13A C14H F13B 37.9(8)
F15A C14H F13B 144.2(13)
F14B C14H F14A 47.8(9)
F13A C14H F14A 105.3(12)
F15A C14H F14A 108.3(11)
F13B C14H F14A 74.2(10)
F14B C14H F15B 109.2(14)
F13A C14H F15B 56.7(10)
F15A C14H F15B 60.0(11)
F13B C14H F15B 94.5(10)
F14A C14H F15B 140.2(11)
F14B C14H C13H 121.1(10)
F13A C14H C13H 113.0(10)
F15A C14H C13H 109.6(9)
F13B C14H C13H 103.1(11)
F14A C14H C13H 107.6(11)
F15B C14H C13H 112.2(8)
C16 C15 C14 118.2(5)
C16 C15 H15 120.9
C14 C15 H15 120.9
F16 C15H F18 109.8(11)
F16 C15H F17 102.1(9)
F18 C15H F17 104.5(9)
F16 C15H C11H 113.9(8)
F18 C15H C11H 114.8(6)
F17 C15H C11H 110.5(10)
C15 C16 N4 130.8(5)
C15 C16 C17 120.6(5)
N4 C16 C17 108.5(5)
O7H C16H C17H 128.5(5)
O7H C16H C20H 114.7(5)
C17H C16H C20H 116.7(5)
C18 C17 N5 131.3(5)
C18 C17 C16 122.3(5)
N5 C17 C16 106.5(4)
C18H C17H C16H 121.9(5)
C18H C17H H17 119.0
C16H C17H H17 119.0
C19 C18 C17 116.4(5)
C19 C18 H18 121.8
C17 C18 H18 121.8
O8H C18H C17H 129.3(5)
O8H C18H C19H 114.7(5)
C17H C18H C19H 116.0(5)
C18 C19 C14 123.1(5)
C18 C19 H19 118.5
C14 C19 H19 118.5
F24 C19H F22 110.9(7)
F24 C19H F23 101.5(7)
F22 C19H F23 103.3(7)
F24 C19H C18H 115.4(6)
F22 C19H C18H 114.6(7)
F23 C19H C18H 109.6(6)
N4 C20 N5 112.8(4)
N4 C20 C21 120.8(4)
N5 C20 C21 126.3(4)
F21 C20H F19 107.9(7)
F21 C20H F20 106.8(6)
F19 C20H F20 105.1(7)
F21 C20H C16H 113.2(6)
F19 C20H C16H 110.3(5)
F20 C20H C16H 113.1(6)
N6 C21 C22 121.2(5)
N6 C21 C20 111.3(4)
C22 C21 C20 127.5(5)
O9H C21H C22H 127.7(6)
O9H C21H C25H 113.8(6)
C22H C21H C25H 118.5(6)
C21 C22 C23 119.5(5)
C21 C22 H22 120.3
C23 C22 H22 120.3
C23H C22H C21H 120.9(6)
C23H C22H H22A 119.6
C21H C22H H22A 119.6
C24 C23 C22 119.3(5)
C24 C23 H23 120.3
C22 C23 H23 120.3
O10H C23H C22H 128.4(6)
O10H C23H C24H 112.5(7)
C22H C23H C24H 119.2(6)
C25 C24 C23 117.9(5)
C25 C24 H24 121.0
C23 C24 H24 121.0
F29B C24H F28B 130.5(19)
F29B C24H F30A 66.5(13)
F28B C24H F30A 114.8(13)
F29B C24H F30B 118.7(14)
F28B C24H F30B 61.3(11)
F30A C24H F30B 58.8(9)
F29B C24H F29A 31.2(11)
F28B C24H F29A 113.0(16)
F30A C24H F29A 97.2(15)
F30B C24H F29A 139.7(13)
F29B C24H F28A 107.8(15)
F28B C24H F28A 36.8(11)
F30A C24H F28A 139.5(12)
F30B C24H F28A 97.2(12)
F29A C24H F28A 80.8(11)
F29B C24H C23H 113.7(13)
F28B C24H C23H 111.1(15)
F30A C24H C23H 110.6(12)
F30B C24H C23H 109.5(11)
F29A C24H C23H 109.3(9)
F28A C24H C23H 108.1(10)
N6 C25 C24 123.1(5)
N6 C25 C26 110.4(4)
C24 C25 C26 126.1(5)
F26 C25H F25 103.5(12)
F26 C25H F27 105.2(11)
F25 C25H F27 104.0(10)
F26 C25H C21H 114.6(7)
F25 C25H C21H 111.5(8)
F27 C25H C21H 116.6(8)
O1 C26 N7 121.8(5)
O1 C26 C25 115.9(5)
N7 C26 C25 122.3(5)
O1 C26 Eu2 40.6(2)
N7 C26 Eu2 144.3(4)
C25 C26 Eu2 84.5(3)
O11H C26H C27H 130.0(6)
O11H C26H C30H 112.0(6)
C27H C26H C30H 118.0(6)
N7 C27 C28 112.6(5)
N7 C27 H27A 109.1
C28 C27 H27A 109.1
N7 C27 H27B 109.1
C28 C27 H27B 109.1
H27A C27 H27B 107.8
C26H C27H C28H 120.1(5)
C26H C27H H27 119.9
C28H C27H H27 119.9
C27 C28 H28A 109.5
C27 C28 H28B 109.5
H28A C28 H28B 109.5
C27 C28 H28C 109.5
H28A C28 H28C 109.5
H28B C28 H28C 109.5
O12H C28H C27H 128.8(6)
O12H C28H C29H 113.7(6)
C27H C28H C29H 117.5(6)
N7 C29 C30 113.6(6)
N7 C29 H29A 108.8
C30 C29 H29A 108.8
N7 C29 H29B 108.8
C30 C29 H29B 108.8
H29A C29 H29B 107.7
F36 C29H F34 108.8(8)
F36 C29H F35 107.6(7)
F34 C29H F35 101.0(8)
F36 C29H C28H 115.4(8)
F34 C29H C28H 112.7(6)
F35 C29H C28H 110.2(6)
C29 C30 H30A 109.5
C29 C30 H30B 109.5
H30A C30 H30B 109.5
C29 C30 H30C 109.5
H30A C30 H30C 109.5
H30B C30 H30C 109.5
F31 C30H F32 106.3(10)
F31 C30H F33 108.7(8)
F32 C30H F33 103.4(7)
F31 C30H C26H 112.4(6)
F32 C30H C26H 112.3(6)
F33 C30H C26H 113.2(8)
N8 C31 N9 113.1(4)
N8 C31 C5 119.7(4)
N9 C31 C5 127.1(4)
O13H C31H C32H 128.3(6)
O13H C31H C35H 114.1(6)
C32H C31H C35H 117.6(6)
C33 C32 C37 121.7(5)
C33 C32 N8 129.6(4)
C37 C32 N8 108.7(4)
C33H C32H C31H 120.8(6)
C33H C32H H32 119.6
C31H C32H H32 119.6
C32 C33 C34 117.6(5)
C32 C33 H33 121.2
C34 C33 H33 121.2
O14H C33H C32H 129.7(6)
O14H C33H C34H 113.0(6)
C32H C33H C34H 117.3(6)
C33 C34 C35 120.3(5)
C33 C34 C38 120.9(5)
C35 C34 C38 118.8(5)
F40 C34H F42 112.6(9)
F40 C34H F41 103.3(10)
F42 C34H F41 100.8(9)
F40 C34H C33H 113.3(6)
F42 C34H C33H 114.7(7)
F41 C34H C33H 110.6(7)
C36 C35 C34 122.5(5)
C36 C35 H35 118.7
C34 C35 H35 118.7
F38 C35H F39 111.9(10)
F38 C35H F37 104.1(12)
F39 C35H F37 102.2(10)
F38 C35H C31H 112.9(9)
F39 C35H C31H 115.7(8)
F37 C35H C31H 108.7(9)
C35 C36 C37 116.4(5)
C35 C36 H36 121.8
C37 C36 H36 121.8
O16H C36H C37H 128.1(6)
O16H C36H C40H 114.9(5)
C37H C36H C40H 117.0(5)
C32 C37 N9 106.9(4)
C32 C37 C36 121.5(5)
N9 C37 C36 131.6(5)
C38H C37H C36H 121.7(5)
C38H C37H H37 119.1
C36H C37H H37 119.1
C39 C38 C34 113.9(5)
C39 C38 H38A 108.8
C34 C38 H38A 108.8
C39 C38 H38B 108.8
C34 C38 H38B 108.8
H38A C38 H38B 107.7
O15H C38H C37H 129.0(5)
O15H C38H C39H 114.1(6)
C37H C38H C39H 116.8(6)
C40 C39 C44 120.2(5)
C40 C39 C38 120.8(5)
C44 C39 C38 118.9(5)
F44 C39H F45 109.0(9)
F44 C39H F43 108.9(9)
F45 C39H F43 100.3(7)
F44 C39H C38H 113.1(7)
F45 C39H C38H 112.2(7)
F43 C39H C38H 112.6(6)
C39 C40 C41 118.3(5)
C39 C40 H40 120.9
C41 C40 H40 120.9
F46 C40H F48 108.2(6)
F46 C40H F47 108.9(7)
F48 C40H F47 105.0(6)
F46 C40H C36H 111.6(6)
F48 C40H C36H 113.0(6)
F47 C40H C36H 109.9(5)
N10 C41 C40 130.2(5)
N10 C41 C42 109.5(5)
C40 C41 C42 120.3(5)
O17H C41H C42H 127.8(7)
O17H C41H C45H 114.1(7)
C42H C41H C45H 118.0(7)
N11 C42 C43 131.6(6)
N11 C42 C41 105.9(4)
C43 C42 C41 122.5(5)
C41H C42H C43H 121.3(7)
C41H C42H H42 119.4
C43H C42H H42 119.4
C44 C43 C42 116.6(6)
C44 C43 H43 121.7
C42 C43 H43 121.7
O18H C43H C42H 127.2(6)
O18H C43H C44H 115.2(7)
C42H C43H C44H 117.6(7)
C43 C44 C39 122.2(5)
C43 C44 H44 118.9
C39 C44 H44 118.9
F54 C44H F52 104.2(11)
F54 C44H F53 110.1(10)
F52 C44H F53 102.5(10)
F54 C44H C43H 112.9(8)
F52 C44H C43H 112.7(8)
F53 C44H C43H 113.7(9)
N10 C45 N11 112.4(5)
N10 C45 C46 119.7(5)
N11 C45 C46 127.9(5)
F49 C45H F51 112.7(12)
F49 C45H F50 104.0(13)
F51 C45H F50 99.5(12)
F49 C45H C41H 113.0(10)
F51 C45H C41H 115.3(10)
F50 C45H C41H 110.8(9)
N12 C46 C47 121.1(5)
N12 C46 C45 112.3(5)
C47 C46 C45 126.4(5)
C48 C47 C46 119.0(6)
C48 C47 H47 120.5
C46 C47 H47 120.5
C49 C48 C47 119.5(6)
C49 C48 H48 120.3
C47 C48 H48 120.3
C48 C49 C50 118.3(6)
C48 C49 H49 120.8
C50 C49 H49 120.8
N12 C50 C49 122.6(6)
N12 C50 C51 111.8(5)
C49 C50 C51 125.2(5)
O2 C51 N13 122.6(6)
O2 C51 C50 116.2(5)
N13 C51 C50 121.2(6)
O2 C51 Eu3 41.3(2)
N13 C51 Eu3 145.4(4)
C50 C51 Eu3 84.0(3)
N13 C52 C53 112.9(6)
N13 C52 H52A 109.0
C53 C52 H52A 109.0
N13 C52 H52B 109.0
C53 C52 H52B 109.0
H52A C52 H52B 107.8
C52 C53 H53A 109.5
C52 C53 H53B 109.5
H53A C53 H53B 109.5
C52 C53 H53C 109.5
H53A C53 H53C 109.5
H53B C53 H53C 109.5
N13 C54 C55 113.6(6)
N13 C54 H54A 108.9
C55 C54 H54A 108.9
N13 C54 H54B 108.9
C55 C54 H54B 108.9
H54A C54 H54B 107.7
C54 C55 H55A 109.5
C54 C55 H55B 109.5
H55A C55 H55B 109.5
C54 C55 H55C 109.5
H55A C55 H55C 109.5
H55B C55 H55C 109.5
N3 C56 C57 109.9(7)
N3 C56 H56A 109.7
C57 C56 H56A 109.7
N3 C56 H56B 109.7
C57 C56 H56B 109.7
H56A C56 H56B 108.2
C56 C57 H57A 109.5
C56 C57 H57B 109.5
H57A C57 H57B 109.5
C56 C57 H57C 109.5
H57A C57 H57C 109.5
H57B C57 H57C 109.5
N5 C58 C59 111.3(4)
N5 C58 H58A 109.4
C59 C58 H58A 109.4
N5 C58 H58B 109.4
C59 C58 H58B 109.4
H58A C58 H58B 108.0
C58 C59 H59A 109.5
C58 C59 H59B 109.5
H59A C59 H59B 109.5
C58 C59 H59C 109.5
H59A C59 H59C 109.5
H59B C59 H59C 109.5
N9 C60 C61 111.4(6)
N9 C60 H60A 109.4
C61 C60 H60A 109.4
N9 C60 H60B 109.4
C61 C60 H60B 109.4
H60A C60 H60B 108.0
C60 C61 H61A 109.5
C60 C61 H61B 109.5
H61A C61 H61B 109.5
C60 C61 H61C 109.5
H61A C61 H61C 109.5
H61B C61 H61C 109.5
N11 C62 C63 111.4(7)
N11 C62 H62A 109.4
C63 C62 H62A 109.4
N11 C62 H62B 109.4
C63 C62 H62B 109.4
H62A C62 H62B 108.0
C62 C63 H63A 109.5
C62 C63 H63B 109.5
H63A C63 H63B 109.5
C62 C63 H63C 109.5
H63A C63 H63C 109.5
H63B C63 H63C 109.5
N1S C2S C3S 177.5(13)
C2S C3S H3SA 109.5
C2S C3S H3SB 109.5
H3SA C3S H3SB 109.5
C2S C3S H3SC 109.5
H3SA C3S H3SC 109.5
H3SB C3S H3SC 109.5
N4SA C5SA C6SA 178(3)
N4SB C5SB C6SB 133(6)
C5SB C6SB H6SD 109.5
C5SB C6SB H6SE 109.5
H6SD C6SB H6SE 109.5
C5SB C6SB H6SF 109.5
H6SD C6SB H6SF 109.5
H6SE C6SB H6SF 109.5
N7S C8S C9S 164(2)
C8S C9S H9SA 109.5
C8S C9S H9SB 109.5
H9SA C9S H9SB 109.5
C8S C9S H9SC 109.5
H9SA C9S H9SC 109.5
H9SB C9S H9SC 109.5
N10S C11S C12S 178.2(10)
C11S C12S H12A 109.5
C11S C12S H12B 109.5
H12A C12S H12B 109.5
C11S C12S H12C 109.5
H12A C12S H12C 109.5
H12B C12S H12C 109.5
N13S C14S C15S 170(2)
C14S C15S H15A 109.5
C14S C15S H15B 109.5
H15A C15S H15B 109.5
C14S C15S H15C 109.5
H15A C15S H15C 109.5
H15B C15S H15C 109.5
N15 C191 C192 175(5)
C191 C192 H19A 109.5
C191 C192 H19B 109.5
H19A C192 H19B 109.5
C191 C192 H19C 109.5
H19A C192 H19C 109.5
H19B C192 H19C 109.5

loop_
_geom_bond_atom_site_label_1
_geom_bond_atom_site_label_2
_geom_bond_distance
Eu1 O5H 2.372(4)
Eu1 O6H 2.402(4)
Eu1 O3H 2.402(4)
Eu1 O1H 2.410(4)
Eu1 O2H 2.471(4)
Eu1 O4H 2.482(4)
Eu1 N2 2.525(4)
Eu1 N8 2.547(4)
Eu1 N1 2.643(4)
Eu2 O7H 2.387(4)
Eu2 O10H 2.396(4)
Eu2 O12H 2.409(4)
Eu2 O1 2.412(4)
Eu2 O9H 2.434(4)
Eu2 O8H 2.446(3)
Eu2 O11H 2.469(4)
Eu2 N4 2.567(4)
Eu2 N6 2.593(4)
Eu2 C26 3.218(6)
Eu3 O13H 2.399(4)
Eu3 O15H 2.409(4)
Eu3 O2 2.422(4)
Eu3 O16H 2.425(4)
Eu3 O14H 2.425(4)
Eu3 O18H 2.435(4)
Eu3 O17H 2.435(4)
Eu3 N10 2.598(4)
Eu3 N12 2.611(5)
Eu3 C51 3.224(6)
F1 C4H 1.294(10)
F2 C4H 1.287(9)
F3 C4H 1.325(10)
F4 C5H 1.278(9)
F5 C5H 1.284(9)
F6 C5H 1.300(10)
F7 C9H 1.308(13)
F8 C9H 1.293(14)
F9 C9H 1.266(15)
F10 C10H 1.305(11)
F11 C10H 1.287(9)
F12 C10H 1.345(12)
F14A C14H 1.396(17)
F15A C14H 1.284(18)
F13A C14H 1.261(16)
F13B C14H 1.372(17)
F14B C14H 1.185(16)
F15B C14H 1.431(18)
F16 C15H 1.223(12)
F17 C15H 1.352(14)
F18 C15H 1.259(11)
F19 C20H 1.309(9)
F20 C20H 1.326(8)
F21 C20H 1.275(8)
F22 C19H 1.292(9)
F23 C19H 1.380(10)
F24 C19H 1.277(9)
F25 C25H 1.230(12)
F26 C25H 1.189(12)
F27 C25H 1.238(10)
F28B C24H 1.15(2)
F29B C24H 1.104(18)
F30B C24H 1.375(16)
F31 C30H 1.281(10)
F32 C30H 1.293(10)
F33 C30H 1.318(10)
F34 C29H 1.336(11)
F35 C29H 1.339(10)
F36 C29H 1.274(9)
F37 C35H 1.296(14)
F38 C35H 1.234(12)
F39 C35H 1.262(10)
F40 C34H 1.233(9)
F41 C34H 1.292(13)
F42 C34H 1.257(10)
F43 C39H 1.315(9)
F44 C39H 1.211(10)
F45 C39H 1.307(11)
F46 C40H 1.300(8)
F47 C40H 1.335(9)
F48 C40H 1.329(8)
F49 C45H 1.194(14)
F50 C45H 1.293(14)
F51 C45H 1.272(13)
F52 C44H 1.261(12)
F53 C44H 1.294(12)
F54 C44H 1.244(12)
O1 C26 1.248(7)
O1H C1H 1.243(7)
O2 C51 1.264(7)
O2H C3H 1.238(7)
O3H C6H 1.241(7)
O4H C8H 1.217(9)
O5H C11H 1.264(9)
O6H C13H 1.236(8)
O7H C16H 1.256(7)
O8H C18H 1.243(7)
O9H C21H 1.243(7)
O10H C23H 1.242(7)
O11H C26H 1.260(7)
O12H C28H 1.235(7)
O13H C31H 1.243(8)
O14H C33H 1.247(8)
O15H C38H 1.241(7)
O16H C36H 1.249(7)
O17H C41H 1.230(9)
O18H C43H 1.228(9)
N1 C1 1.340(6)
N1 C5 1.350(7)
N2 C6 1.336(7)
N2 C7 1.398(6)
N3 C6 1.353(7)
N3 C12 1.397(8)
N3 C56 1.467(8)
N4 C20 1.322(6)
N4 C16 1.396(7)
N5 C20 1.374(6)
N5 C17 1.389(7)
N5 C58 1.465(6)
N6 C25 1.335(7)
N6 C21 1.354(6)
N7 C26 1.337(7)
N7 C29 1.476(7)
N7 C27 1.481(8)
N8 C31 1.328(6)
N8 C32 1.407(6)
N9 C31 1.360(6)
N9 C37 1.393(7)
N9 C60 1.479(6)
N10 C45 1.335(7)
N10 C41 1.380(6)
N11 C45 1.360(7)
N11 C42 1.388(7)
N11 C62 1.478(7)
N12 C50 1.334(6)
N12 C46 1.335(7)
N13 C51 1.324(7)
N13 C52 1.461(9)
N13 C54 1.484(9)
C1 C2 1.398(7)
C1 C6 1.487(7)
C1H C2H 1.366(8)
C1H C4H 1.529(9)
C2 C3 1.392(9)
C2 H2 0.9500
C2H C3H 1.390(8)
C2H H2H 0.9500
C3 C4 1.380(8)
C3 H3 0.9500
C3H C5H 1.536(8)
C4 C5 1.390(7)
C4 H4 0.9500
C5 C31 1.463(7)
C6H C7H 1.397(10)
C6H C10H 1.529(11)
C7 C8 1.389(8)
C7 C12 1.394(8)
C7H C8H 1.385(11)
C7H H7H 0.9500
C8 C9 1.392(7)
C8 H8 0.9500
C8H C9H 1.544(11)
C9 C10 1.412(9)
C9 C13 1.510(8)
C10 C11 1.388(10)
C10 H10 0.9500
C11 C12 1.391(8)
C11 H11 0.9500
C11H C12H 1.395(12)
C11H C15H 1.527(10)
C12H C13H 1.393(11)
C12H H12 0.9500
C13 C14 1.509(8)
C13 H13A 0.9900
C13 H13B 0.9900
C13H C14H 1.551(11)
C14 C15 1.393(7)
C14 C19 1.418(8)
C15 C16 1.389(8)
C15 H15 0.9500
C16 C17 1.407(7)
C16H C17H 1.389(8)
C16H C20H 1.543(8)
C17 C18 1.384(8)
C17H C18H 1.374(8)
C17H H17 0.9500
C18 C19 1.376(9)
C18 H18 0.9500
C18H C19H 1.536(9)
C19 H19 0.9500
C20 C21 1.470(7)
C21 C22 1.375(7)
C21H C22H 1.376(10)
C21H C25H 1.528(9)
C22 C23 1.389(8)
C22 H22 0.9500
C22H C23H 1.372(10)
C22H H22A 0.9500
C23 C24 1.384(8)
C23 H23 0.9500
C23H C24H 1.573(13)
C24 C25 1.381(7)
C24 H24 0.9500
C24H F30A 1.36(2)
C24H F29A 1.42(2)
C24H F28A 1.43(2)
C25 C26 1.512(7)
C26H C27H 1.366(10)
C26H C30H 1.545(10)
C27 C28 1.507(10)
C27 H27A 0.9900
C27 H27B 0.9900
C27H C28H 1.395(10)
C27H H27 0.9500
C28 H28A 0.9800
C28 H28B 0.9800
C28 H28C 0.9800
C28H C29H 1.524(10)
C29 C30 1.496(10)
C29 H29A 0.9900
C29 H29B 0.9900
C30 H30A 0.9800
C30 H30B 0.9800
C30 H30C 0.9800
C31H C32H 1.388(10)
C31H C35H 1.544(10)
C32 C33 1.381(7)
C32 C37 1.386(7)
C32H C33H 1.369(10)
C32H H32 0.9500
C33 C34 1.389(7)
C33 H33 0.9500
C33H C34H 1.554(9)
C34 C35 1.408(8)
C34 C38 1.526(7)
C35 C36 1.372(8)
C35 H35 0.9500
C36 C37 1.405(7)
C36 H36 0.9500
C36H C37H 1.390(8)
C36H C40H 1.540(9)
C37H C38H 1.379(9)
C37H H37 0.9500
C38 C39 1.517(8)
C38 H38A 0.9900
C38 H38B 0.9900
C38H C39H 1.539(8)
C39 C40 1.387(7)
C39 C44 1.413(9)
C40 C41 1.393(8)
C40 H40 0.9500
C41 C42 1.398(8)
C41H C42H 1.380(11)
C41H C45H 1.551(11)
C42 C43 1.388(7)
C42H C43H 1.388(11)
C42H H42 0.9500
C43 C44 1.381(9)
C43 H43 0.9500
C43H C44H 1.538(10)
C44 H44 0.9500
C45 C46 1.475(7)
C46 C47 1.396(8)
C47 C48 1.379(9)
C47 H47 0.9500
C48 C49 1.373(10)
C48 H48 0.9500
C49 C50 1.383(9)
C49 H49 0.9500
C50 C51 1.498(8)
C52 C53 1.523(11)
C52 H52A 0.9900
C52 H52B 0.9900
C53 H53A 0.9800
C53 H53B 0.9800
C53 H53C 0.9800
C54 C55 1.518(10)
C54 H54A 0.9900
C54 H54B 0.9900
C55 H55A 0.9800
C55 H55B 0.9800
C55 H55C 0.9800
C56 C57 1.491(13)
C56 H56A 0.9900
C56 H56B 0.9900
C57 H57A 0.9800
C57 H57B 0.9800
C57 H57C 0.9800
C58 C59 1.518(7)
C58 H58A 0.9900
C58 H58B 0.9900
C59 H59A 0.9800
C59 H59B 0.9800
C59 H59C 0.9800
C60 C61 1.491(11)
C60 H60A 0.9900
C60 H60B 0.9900
C61 H61A 0.9800
C61 H61B 0.9800
C61 H61C 0.9800
C62 C63 1.488(11)
C62 H62A 0.9900
C62 H62B 0.9900
C63 H63A 0.9800
C63 H63B 0.9800
C63 H63C 0.9800
N1S C2S 1.106(13)
C2S C3S 1.437(15)
C3S H3SA 0.9800
C3S H3SB 0.9800
C3S H3SC 0.9800
N4SA C5SA 1.07(2)
C5SA C6SA 1.44(3)
C6SA H6SA 0.9800
C6SA H6SB 0.9800
C6SA H6SC 0.9800
C5SB N4SB 1.29(7)
C5SB C6SB 1.58(8)
C6SB H6SD 0.9800
C6SB H6SE 0.9800
C6SB H6SF 0.9800
N7S C8S 1.217(19)
C8S C9S 1.41(2)
C9S H9SA 0.9800
C9S H9SB 0.9800
C9S H9SC 0.9800
N10S C11S 1.101(11)
C11S C12S 1.432(10)
C12S H12A 0.9800
C12S H12B 0.9800
C12S H12C 0.9800
N13S C14S 1.11(2)
C14S C15S 1.45(2)
C15S H15A 0.9800
C15S H15B 0.9800
C15S H15C 0.9800
C191 N15 1.094(19)
C191 C192 1.364(18)
C192 H19A 0.9800
C192 H19B 0.9800
C192 H19C 0.9800
